data_7127976
loop_
_publ_author_name
'Zhang, Haiyang'
'Cheng, Lin'
'Nian, Hao'
'Du, Jiang'
'Chen, Tao'
'Cao, Liping'

_publ_section_title
;
 Adaptive chirality of achiral tetraphenylethene-based tetracationic
 cyclophanes with dual responses of fluorescence and circular dichroism in
 water.
;
_journal_issue 25
_journal_name_full 'Chemical communications (Cambridge, England)'
_journal_page_first 3135
_journal_page_last 3138
_journal_paper_doi 10.1039/d1cc00303h
_journal_volume 57
_journal_year 2021
_chemical_formula_moiety '4(F6 P), C88 H68 N4, 5(C2 H3 N)'
_chemical_formula_sum 'C98 H83 F24 N9 P4'
_chemical_formula_weight 1966.61
_space_group_crystal_system monoclinic
_space_group_IT_number 14
_space_group_name_Hall '-P 2ybc'
_space_group_name_H-M_alt 'P 1 21/c 1'
_atom_sites_solution_hydrogens geom
_atom_sites_solution_primary iterative
_atom_sites_solution_secondary difmap
_audit_block_doi 10.5517/ccdc.csd.cc26vsc7
_audit_creation_date 2020-11-19
_audit_creation_method
;
Olex2 1.2
(compiled 2018.05.29 svn.r3508 for OlexSys, GUI svn.r5506)
;
_audit_update_record
;
2020-12-21 deposited with the CCDC.	2021-02-17 downloaded from the CCDC.
;
_cell_angle_alpha 90
_cell_angle_beta 97.443(5)
_cell_angle_gamma 90
_cell_formula_units_Z 8
_cell_length_a 22.092(3)
_cell_length_b 20.054(3)
_cell_length_c 42.684(6)
_cell_measurement_reflns_used 9720
_cell_measurement_temperature 150(2)
_cell_measurement_theta_max 54.84
_cell_measurement_theta_min 3.04
_cell_volume 18751(5)
_computing_molecular_graphics 'Olex2 (Dolomanov et al., 2009)'
_computing_publication_material 'Olex2 (Dolomanov et al., 2009)'
_computing_structure_refinement 'XL (Sheldrick, 2008)'
_computing_structure_solution 'olex2.solve (Bourhis et al., 2015)'
_diffrn_ambient_temperature 150(2)
_diffrn_detector_area_resol_mean 10.42
_diffrn_measured_fraction_theta_full 0.998
_diffrn_measured_fraction_theta_max 0.998
_diffrn_measurement_device_type 'Bruker D8 Venture PHOTON 100 CMOS'
_diffrn_measurement_method '\f and \w scans'
_diffrn_radiation_type GaK\a
_diffrn_radiation_wavelength 1.34139
_diffrn_reflns_av_R_equivalents 0.0590
_diffrn_reflns_av_unetI/netI 0.0267
_diffrn_reflns_Laue_measured_fraction_full 0.998
_diffrn_reflns_Laue_measured_fraction_max 0.998
_diffrn_reflns_limit_h_max 26
_diffrn_reflns_limit_h_min -26
_diffrn_reflns_limit_k_max 23
_diffrn_reflns_limit_k_min -23
_diffrn_reflns_limit_l_max 50
_diffrn_reflns_limit_l_min -50
_diffrn_reflns_number 396547
_diffrn_reflns_point_group_measured_fraction_full 0.998
_diffrn_reflns_point_group_measured_fraction_max 0.998
_diffrn_reflns_theta_full 52.999
_diffrn_reflns_theta_max 52.999
_diffrn_reflns_theta_min 2.121
_diffrn_standards_number 0
_exptl_absorpt_coefficient_mu 1.042
_exptl_absorpt_correction_T_max 0.7508
_exptl_absorpt_correction_T_min 0.5858
_exptl_absorpt_correction_type multi-scan
_exptl_absorpt_process_details
;
SADABS-2016/2 (Bruker, 2016/2) was used for absorption 
correction. wR2(int) was 0.1118 before and 0.0725 after 
correction. The Ratio of minimum to maximum transmission 
is 0.7802. The \l/2 correction factor is not present.
;
_exptl_crystal_colour yellow
_exptl_crystal_colour_primary yellow
_exptl_crystal_density_diffrn 1.393
_exptl_crystal_description block
_exptl_crystal_F_000 8080
_exptl_crystal_size_max 0.3
_exptl_crystal_size_mid 0.3
_exptl_crystal_size_min 0.2
_refine_diff_density_max 1.491
_refine_diff_density_min -0.709
_refine_diff_density_rms 0.091
_refine_ls_extinction_method none
_refine_ls_goodness_of_fit_ref 1.026
_refine_ls_hydrogen_treatment constr
_refine_ls_matrix_type full
_refine_ls_number_parameters 2404
_refine_ls_number_reflns 33096
_refine_ls_number_restraints 366
_refine_ls_restrained_S_all 1.033
_refine_ls_R_factor_all 0.0948
_refine_ls_R_factor_gt 0.0832
_refine_ls_shift/su_max 0.001
_refine_ls_shift/su_mean 0.000
_refine_ls_structure_factor_coef Fsqd
_refine_ls_weighting_details 'w=1/[\s^2^(Fo^2^)+(0.1771P)^2^+11.6576P] where P=(Fo^2^+2Fc^2^)/3'
_refine_ls_weighting_scheme calc
_refine_ls_wR_factor_gt 0.2445
_refine_ls_wR_factor_ref 0.2641
_reflns_Friedel_coverage 0.000
_reflns_number_gt 25994
_reflns_number_total 33096
_reflns_threshold_expression 'I > 2\s(I)'
_cod_data_source_file d1cc00303h2.cif
_cod_data_source_block T21PF6
_cod_depositor_comments 'Adding full bibliography for 7127976.cif.'
_cod_original_cell_volume 18751(4)
_cod_database_code 7127976
_shelx_shelxl_version_number 2018/3
_shelx_space_group_comment
;
The symmetry employed for this shelxl refinement is uniquely defined
by the following loop, which should always be used as a source of
symmetry information in preference to the above space-group names.
They are only intended as comments.
;
_shelx_estimated_absorpt_t_max 0.819
_shelx_estimated_absorpt_t_min 0.745
_olex2_refinement_description
;
1. Fixed Uiso
 At 1.2 times of:
  All C(H) groups, All C(H,H) groups
 At 1.5 times of:
  All C(H,H,H) groups
2. Restrained distances
 N07B-C07E = N07A-C07E
 1.1 with sigma of 0.02
 C07E-C07C = C07E-C07B
 1.5 with sigma of 0.02
 N07A-C07E \\sim N07B-C07E
 with sigma of 0.02
 C07B-C07E \\sim C07C-C07E
 with sigma of 0.02
 P008-F00A \\sim P008-F0AA
 with sigma of 0.02
 P008-F00K \\sim P008-F1AA
 with sigma of 0.02
 P008-F00M \\sim P008-F2AA
 with sigma of 0.02
 P008-F00R \\sim P008-F00S
 with sigma of 0.02
 P008-F01U \\sim P008-F01V
 with sigma of 0.02
 P008-F03D \\sim P008-F03E
 with sigma of 0.02
 P008-F03E \\sim P008-F1AA \\sim P008-F01V \\sim P008-F2AA \\sim P008-F00S
\\sim P008-F0AA
 with sigma of 0.02
3. Uiso/Uaniso restraints and constraints
N07A \\sim C07B \\sim C07E \\sim N07B \\sim C07C: within 2A with sigma of 0.01
and sigma for terminal atoms of 0.02
P008 \\sim F00A \\sim F00K \\sim F00M \\sim F00R \\sim F01U \\sim F03D \\sim
F0AA \\sim F1AA \\sim F2AA \\sim F00S \\sim F01V \\sim F03E: within 2A with
sigma of 0.01 and sigma for terminal atoms of 0.02
4. Rigid body (RIGU) restrains
 N07A, C07B, C07E, N07B, C07C
 with sigma for 1-2 distances of 0.004 and sigma for 1-3 distances of 0.004
 P008, F00A, F00K, F00M, F00R, F01U, F03D, F0AA, F1AA, F2AA, F00S, F01V, F03E
 with sigma for 1-2 distances of 0.004 and sigma for 1-3 distances of 0.004
5. Others
 Sof(N07B)=Sof(C07C)=Sof(H07D)=Sof(H07E)=Sof(H07F)=1-FVAR(1)
 Sof(N07A)=Sof(C07B)=Sof(H07A)=Sof(H07B)=Sof(H07C)=FVAR(1)
 Sof(F0AA)=Sof(F1AA)=Sof(F2AA)=Sof(F00S)=Sof(F01V)=Sof(F03E)=1-FVAR(2)
 Sof(F00A)=Sof(F00K)=Sof(F00M)=Sof(F00R)=Sof(F01U)=Sof(F03D)=FVAR(2)
6.a Secondary CH2 refined with riding coordinates:
 C046(H04G,H04J), C04O(H04A,H04F), C05F(H05F,H05H), C05S(H05B,H05E), C065(H06F,
 H06H), C068(H06A,H06B), C06C(H06J,H06K), C06K(H06D,H06E)
6.b Aromatic/amide H refined with riding coordinates:
 C019(H019), C01C(H01C), C01D(H01D), C01E(H01E), C01F(H01F), C01G(H01G),
 C01L(H01L), C01T(H01T), C01V(H01V), C01W(H01W), C022(H022), C024(H024),
 C026(H026), C027(H027), C02A(H02A), C02F(H02F), C02H(H02H), C02J(H02J),
 C02L(H02L), C02M(H02M), C02O(H02O), C02P(H02P), C02U(H02U), C02V(H02V),
 C02W(H02W), C02Z(H02Z), C031(H031), C032(H032), C034(H034), C036(H036),
 C037(H037), C039(H039), C03C(H03C), C03E(H03E), C03F(H03F), C03G(H03G),
 C03H(H03H), C03I(H03I), C03K(H03K), C03M(H03M), C03N(H03N), C03O(H03O),
 C03P(H03P), C03Q(H03Q), C03S(H03S), C03W(H03W), C03X(H03X), C03Z(H03Z),
 C040(H040), C042(H042), C043(H043), C044(H044), C045(H045), C048(H048),
 C049(H049), C04B(H04B), C04C(H04C), C04D(H04D), C04E(H04E), C04H(H04H),
 C04I(H04I), C04J(H04M), C04K(H04K), C04L(H04L), C04N(H04N), C04P(H04P),
 C04Q(H04Q), C04R(H04R), C04T(H04T), C04U(H04U), C04V(H04V), C04W(H04W),
 C04X(H04X), C04Y(H04Y), C04Z(H04Z), C051(H051), C052(H052), C054(H054),
 C055(H055), C057(H057), C058(H058), C059(H059), C05A(H05A), C05B(H05I),
 C05C(H05C), C05D(H05D), C05G(H05G), C05H(H05M), C05I(H05N), C05J(H05J),
 C05K(H05K), C05L(H05L), C05O(H05O), C05P(H05P), C05Q(H05Q), C05R(H05R),
 C05T(H05T), C05U(H05U), C05V(H05V), C05W(H05W), C05X(H05X), C05Y(H05Y),
 C062(H062), C064(H064), C067(H067), C069(H069), C06A(H06C), C06B(H06I),
 C06G(H06G), C06L(H06L), C06M(H06M), C06N(H06N), C06R(H06R), C06S(H06S),
 C06T(H06T), C06U(H06U), C06W(H06W), C06Z(H06Z), C070(H070), C075(H075)
6.c Idealised Me refined as rotating group:
 C073(H07P,H07Q,H07R), C074(H07M,H07N,H07O), C076(H07G,H07H,H07I), C078(H07J,
 H07K,H07L), C079(H07S,H07T,H07U), C07B(H07A,H07B,H07C), C07C(H07D,H07E,H07F)
;
_olex2_submission_special_instructions 'No special instructions were received'

loop_
_space_group_symop_operation_xyz
'x, y, z'
'-x, y+1/2, -z+1/2'
'-x, -y, -z'
'x, -y-1/2, z-1/2'

loop_
_atom_site_label
_atom_site_type_symbol
_atom_site_fract_x
_atom_site_fract_y
_atom_site_fract_z
_atom_site_U_iso_or_equiv
_atom_site_adp_type
_atom_site_occupancy
_atom_site_site_symmetry_order
_atom_site_calc_flag
_atom_site_refinement_flags_posn
_atom_site_refinement_flags_adp
_atom_site_refinement_flags_occupancy
_atom_site_disorder_assembly
_atom_site_disorder_group
P001 P 1.10312(3) 0.40627(4) 0.63003(2) 0.0497(2) Uani 1 1 d . . . . .
P002 P 0.48190(4) 0.69284(4) 0.75674(2) 0.0485(2) Uani 1 1 d . . . . .
P003 P 0.41188(4) 0.32714(5) 0.88035(2) 0.0529(2) Uani 1 1 d . . . . .
P004 P 0.60548(4) 0.34247(5) 0.63112(2) 0.0548(2) Uani 1 1 d . . . . .
P005 P 0.76098(3) 0.04435(4) 0.26658(2) 0.0537(2) Uani 1 1 d . . . . .
P006 P 0.25896(3) 0.29128(4) 0.76851(2) 0.0550(2) Uani 1 1 d . . . . .
P007 P 0.90795(4) 0.08515(5) 0.37890(2) 0.0571(2) Uani 1 1 d . . . . .
P008 P 0.97496(4) 0.44903(4) 0.25385(2) 0.0556(2) Uani 1 1 d D U . . .
F009 F 0.43723(8) 0.75221(9) 0.74518(4) 0.0572(4) Uani 1 1 d . . . . .
F00A F 0.9347(9) 0.5140(8) 0.2454(5) 0.048(2) Uani 0.51(3) 1 d D U P A 1
F00B F 0.66404(9) 0.36299(11) 0.65543(5) 0.0690(5) Uani 1 1 d . . . . .
F00C F 1.16202(9) 0.38646(11) 0.65439(5) 0.0703(5) Uani 1 1 d . . . . .
F00D F 0.53721(8) 0.74337(10) 0.76291(5) 0.0610(5) Uani 1 1 d . . . . .
N00E N 0.62507(9) 0.56249(11) 0.69690(4) 0.0325(4) Uani 1 1 d . . . . .
F00F F 0.94014(9) 0.14330(11) 0.36197(5) 0.0707(6) Uani 1 1 d . . . . .
F00G F 0.49754(10) 0.68212(9) 0.72148(4) 0.0681(6) Uani 1 1 d . . . . .
F00H F 0.35096(9) 0.33445(12) 0.85582(5) 0.0711(6) Uani 1 1 d . . . . .
F00I F 0.44157(9) 0.38762(11) 0.86369(5) 0.0713(6) Uani 1 1 d . . . . .
N00J N 1.12215(9) 0.18537(11) 0.69885(4) 0.0341(5) Uani 1 1 d . . . . .
F00K F 0.9593(5) 0.4607(5) 0.2886(2) 0.051(2) Uani 0.51(3) 1 d D U P A 1
F00L F 0.47241(9) 0.32080(13) 0.90525(5) 0.0807(7) Uani 1 1 d . . . . .
F00M F 1.0337(7) 0.4946(12) 0.2621(6) 0.060(3) Uani 0.51(3) 1 d D U P A 1
F00N F 0.84860(10) 0.09224(12) 0.35334(5) 0.0759(6) Uani 1 1 d . . . . .
F00O F 0.46563(10) 0.70202(10) 0.79153(4) 0.0666(5) Uani 1 1 d . . . . .
N00P N 0.86308(10) 0.28083(12) 0.30505(5) 0.0424(5) Uani 1 1 d . . . . .
N00Q N 0.36210(10) 0.52151(12) 0.80381(5) 0.0404(5) Uani 1 1 d . . . . .
F00R F 0.9977(7) 0.4353(9) 0.2207(3) 0.068(2) Uani 0.51(3) 1 d D U P A 1
N00S N 0.62929(10) 0.63771(11) 0.34701(5) 0.0360(5) Uani 1 1 d . . . . .
F00T F 0.52753(12) 0.63343(11) 0.76909(6) 0.0853(7) Uani 1 1 d . . . . .
N00U N 0.87091(10) 0.38663(12) 0.65513(5) 0.0381(5) Uani 1 1 d . . . . .
F00V F 0.56698(10) 0.39905(14) 0.64506(6) 0.0872(7) Uani 1 1 d . . . . .
F00W F 0.42679(12) 0.64088(12) 0.74994(5) 0.0893(8) Uani 1 1 d . . . . .
F00X F 1.04435(10) 0.42288(14) 0.60566(6) 0.0897(8) Uani 1 1 d . . . . .
F00Y F 0.44003(12) 0.27795(12) 0.85674(6) 0.0878(7) Uani 1 1 d . . . . .
C00Z C 0.77205(10) 0.64070(11) 0.50516(5) 0.0259(5) Uani 1 1 d . . . . .
C010 C 1.27359(10) 0.11290(11) 0.50760(5) 0.0258(5) Uani 1 1 d . . . . .
F011 F 1.06504(10) 0.35178(14) 0.64523(6) 0.0923(8) Uani 1 1 d . . . . .
C012 C 0.72923(10) 0.39045(11) 0.49688(5) 0.0252(4) Uani 1 1 d . . . . .
C013 C 0.23003(10) 0.63648(11) 0.99571(5) 0.0260(5) Uani 1 1 d . . . . .
F014 F 0.96676(11) 0.07913(15) 0.40484(6) 0.0941(8) Uani 1 1 d . . . . .
F015 F 0.74237(10) -0.02707(11) 0.25197(6) 0.0860(7) Uani 1 1 d . . . . .
C016 C 0.72626(10) 0.37888(12) 0.43777(5) 0.0281(5) Uani 1 1 d . . . . .
C017 C 0.23023(10) 0.62462(12) 0.93678(5) 0.0281(5) Uani 1 1 d . . . . .
C018 C 0.19603(11) 0.64336(11) 0.96321(5) 0.0282(5) Uani 1 1 d . . . . .
C019 C 0.78543(10) 0.42163(11) 0.50506(5) 0.0280(5) Uani 1 1 d . . . . .
H019 H 0.803320 0.445603 0.489403 0.034 Uiso 1 1 calc R . . . .
C01A C 0.77451(10) 0.63312(12) 0.56467(5) 0.0276(5) Uani 1 1 d . . . . .
F01B F 0.87789(12) 0.13952(16) 0.39953(6) 0.1005(9) Uani 1 1 d . . . . .
C01C C 0.28670(10) 0.66643(12) 1.00433(5) 0.0290(5) Uani 1 1 d . . . . .
H01C H 0.305836 0.689533 0.988845 0.035 Uiso 1 1 calc R . . . .
C01D C 0.71612(10) 0.67234(12) 0.49715(5) 0.0279(5) Uani 1 1 d . . . . .
H01D H 0.698510 0.696225 0.512929 0.033 Uiso 1 1 calc R . . . .
C01E C 0.73555(11) 0.34904(12) 0.55049(5) 0.0309(5) Uani 1 1 d . . . . .
H01E H 0.718566 0.323213 0.565852 0.037 Uiso 1 1 calc R . . . .
C01F C 0.23323(11) 0.59603(12) 1.04939(5) 0.0309(5) Uani 1 1 d . . . . .
H01F H 0.214988 0.571196 1.064647 0.037 Uiso 1 1 calc R . . . .
C01G C 1.21694(10) 0.08291(12) 0.49899(5) 0.0289(5) Uani 1 1 d . . . . .
H01G H 1.198218 0.059287 0.514471 0.035 Uiso 1 1 calc R . . . .
C01H C 1.30783(10) 0.10491(11) 0.54002(5) 0.0273(5) Uani 1 1 d . . . . .
C01I C 0.80782(10) 0.64730(11) 0.53715(5) 0.0278(5) Uani 1 1 d . . . . .
C01J C 0.71060(10) 0.63472(12) 0.44295(5) 0.0284(5) Uani 1 1 d . . . . .
C01K C 1.36661(10) 0.08502(11) 0.54407(5) 0.0283(5) Uani 1 1 d . . . . .
C01L C 0.76540(10) 0.60010(12) 0.45145(5) 0.0297(5) Uani 1 1 d . . . . .
H01L H 0.782222 0.574404 0.435994 0.036 Uiso 1 1 calc R . . . .
C01M C 0.13831(10) 0.66561(12) 0.95895(5) 0.0288(5) Uani 1 1 d . . . . .
C01N C 0.63592(10) 0.42022(11) 0.46136(5) 0.0275(5) Uani 1 1 d . . . . .
C01O C 1.27289(10) 0.11786(12) 0.56692(5) 0.0281(5) Uani 1 1 d . . . . .
F01P F 0.77675(11) 0.11511(11) 0.28183(7) 0.0958(8) Uani 1 1 d . . . . .
C01Q C 0.69346(10) 0.39771(11) 0.46492(5) 0.0265(5) Uani 1 1 d . . . . .
F01R F 0.27512(11) 0.36119(11) 0.78438(7) 0.0986(8) Uani 1 1 d . . . . .
C01S C 0.89466(10) 0.69382(12) 0.51331(6) 0.0305(5) Uani 1 1 d . . . . .
C01T C 0.77362(11) 0.68044(12) 0.58876(6) 0.0314(5) Uani 1 1 d . . . . .
H01T H 0.794833 0.721387 0.587573 0.038 Uiso 1 1 calc R . . . .
F01U F 0.9076(5) 0.4112(6) 0.2458(3) 0.064(2) Uani 0.51(3) 1 d D U P A 1
C01V C 0.68544(10) 0.66983(12) 0.46664(5) 0.0287(5) Uani 1 1 d . . . . .
H01V H 0.647338 0.691919 0.461787 0.034 Uiso 1 1 calc R . . . .
C01W C 0.81582(10) 0.41844(12) 0.53558(5) 0.0294(5) Uani 1 1 d . . . . .
H01W H 0.853994 0.440304 0.540581 0.035 Uiso 1 1 calc R . . . .
C01X C 0.11037(10) 0.69633(12) 0.98558(5) 0.0297(5) Uani 1 1 d . . . . .
N01Y N 0.63399(11) 0.36085(14) 0.84511(5) 0.0482(6) Uani 1 1 d . . . . .
C01Z C 0.68096(10) 0.63526(11) 0.40985(5) 0.0281(5) Uani 1 1 d . . . . .
F020 F 0.38281(11) 0.37801(17) 0.90266(6) 0.1079(10) Uani 1 1 d . . . . .
C021 C 1.21391(10) 0.12160(12) 0.44523(5) 0.0295(5) Uani 1 1 d . . . . .
C022 C 0.79543(10) 0.60271(12) 0.48198(6) 0.0303(5) Uani 1 1 d . . . . .
H022 H 0.832278 0.578452 0.487249 0.036 Uiso 1 1 calc R . . . .
C023 C 0.28865(10) 0.62895(12) 1.05836(5) 0.0289(5) Uani 1 1 d . . . . .
C024 C 0.20463(10) 0.59920(12) 1.01856(6) 0.0301(5) Uani 1 1 d . . . . .
H024 H 0.167417 0.575861 1.012841 0.036 Uiso 1 1 calc R . . . .
F025 F 0.24007(11) 0.22056(12) 0.75347(7) 0.0960(8) Uani 1 1 d . . . . .
C026 C 1.18732(10) 0.08677(12) 0.46837(5) 0.0301(5) Uani 1 1 d . . . . .
H026 H 1.148836 0.065698 0.463068 0.036 Uiso 1 1 calc R . . . .
C027 C 0.31552(10) 0.66305(12) 1.03504(5) 0.0298(5) Uani 1 1 d . . . . .
H027 H 0.353989 0.684106 1.040400 0.036 Uiso 1 1 calc R . . . .
F028 F 0.54722(11) 0.32629(16) 0.60653(7) 0.1101(11) Uani 1 1 d . . . . .
C029 C 0.86682(10) 0.66633(12) 0.54070(5) 0.0286(5) Uani 1 1 d . . . . .
C02A C 1.26934(11) 0.15463(12) 0.45414(6) 0.0317(5) Uani 1 1 d . . . . .
H02A H 1.287241 0.180025 0.438948 0.038 Uiso 1 1 calc R . . . .
C02B C 0.60919(10) 0.45040(12) 0.48853(5) 0.0295(5) Uani 1 1 d . . . . .
C02C C 1.39502(10) 0.05803(12) 0.51682(5) 0.0292(5) Uani 1 1 d . . . . .
C02D C 0.79051(10) 0.38313(12) 0.55907(5) 0.0283(5) Uani 1 1 d . . . . .
N02E N 1.13489(11) 0.11569(15) 0.34898(5) 0.0497(6) Uani 1 1 d . . . . .
C02F C 1.29830(10) 0.15065(12) 0.48484(6) 0.0300(5) Uani 1 1 d . . . . .
H02F H 1.335547 0.173938 0.490524 0.036 Uiso 1 1 calc R . . . .
C02G C 0.71167(10) 0.60820(12) 0.61661(5) 0.0300(5) Uani 1 1 d . . . . .
C02H C 0.70560(11) 0.35239(12) 0.51999(6) 0.0307(5) Uani 1 1 d . . . . .
H02H H 0.668526 0.328574 0.514652 0.037 Uiso 1 1 calc R . . . .
F02I F 1.12541(13) 0.35243(16) 0.60741(6) 0.1024(9) Uani 1 1 d . . . . .
C02J C 1.27150(11) 0.07023(12) 0.59077(6) 0.0321(5) Uani 1 1 d . . . . .
H02J H 1.293148 0.029536 0.589694 0.038 Uiso 1 1 calc R . . . .
C02K C 0.81988(11) 0.38344(12) 0.59215(5) 0.0296(5) Uani 1 1 d . . . . .
C02L C 1.23936(11) 0.17646(13) 0.56869(5) 0.0323(5) Uani 1 1 d . . . . .
H02L H 1.238186 0.208420 0.552194 0.039 Uiso 1 1 calc R . . . .
C02M C 0.61872(11) 0.64830(13) 0.40128(6) 0.0332(5) Uani 1 1 d . . . . .
H02M H 0.593251 0.656502 0.417167 0.040 Uiso 1 1 calc R . . . .
F02N F 0.93627(13) 0.03298(14) 0.35705(8) 0.1032(8) Uani 1 1 d . . . . .
C02O C 0.62994(11) 0.51232(13) 0.49974(6) 0.0371(6) Uani 1 1 d . . . . .
H02O H 0.660384 0.534840 0.489984 0.044 Uiso 1 1 calc R . . . .
C02P C 0.73032(12) 0.42363(12) 0.41296(6) 0.0333(5) Uani 1 1 d . . . . .
H02P H 0.711386 0.466122 0.413262 0.040 Uiso 1 1 calc R . . . .
C02Q C 0.59401(10) 0.41762(14) 0.43081(6) 0.0351(6) Uani 1 1 d . . . . .
F02R F 0.32511(10) 0.26505(12) 0.77874(8) 0.1056(9) Uani 1 1 d . . . . .
C02S C 1.20780(10) 0.14113(12) 0.61818(5) 0.0313(5) Uani 1 1 d . . . . .
C02T C 0.78894(11) 0.34401(13) 0.38678(6) 0.0335(5) Uani 1 1 d . . . . .
C02U C 0.88235(11) 0.39538(13) 0.60080(6) 0.0354(5) Uani 1 1 d . . . . .
H02U H 0.908157 0.402434 0.584955 0.042 Uiso 1 1 calc R . . . .
C02V C 0.74210(11) 0.57417(13) 0.56671(6) 0.0328(5) Uani 1 1 d . . . . .
H02V H 0.740825 0.542359 0.550143 0.039 Uiso 1 1 calc R . . . .
C02W C 0.74240(11) 0.66846(12) 0.61416(6) 0.0320(5) Uani 1 1 d . . . . .
H02W H 0.741802 0.701431 0.630095 0.038 Uiso 1 1 calc R . . . .
C02X C 1.18520(11) 0.12162(13) 0.41199(5) 0.0327(5) Uani 1 1 d . . . . .
C02Y C 1.04037(11) 0.25273(14) 0.71787(5) 0.0344(5) Uani 1 1 d . . . . .
C02Z C 0.23474(12) 0.66898(13) 0.91197(6) 0.0351(5) Uani 1 1 d . . . . .
H02Z H 0.215769 0.711484 0.911992 0.042 Uiso 1 1 calc R . . . .
C030 C 0.68141(10) 0.59325(12) 0.64438(5) 0.0307(5) Uani 1 1 d . . . . .
C031 C 1.23918(11) 0.08147(12) 0.61580(6) 0.0337(5) Uani 1 1 d . . . . .
H031 H 1.238288 0.048206 0.631578 0.040 Uiso 1 1 calc R . . . .
C032 C 0.75577(12) 0.31762(13) 0.43695(6) 0.0362(5) Uani 1 1 d . . . . .
H032 H 0.754979 0.287450 0.454045 0.043 Uiso 1 1 calc R . . . .
C033 C 0.68319(11) 0.36985(13) 0.90849(5) 0.0319(5) Uani 1 1 d . . . . .
C034 C 0.26051(12) 0.56371(13) 0.93662(6) 0.0358(5) Uani 1 1 d . . . . .
H034 H 0.259974 0.534202 0.953996 0.043 Uiso 1 1 calc R . . . .
F035 F 0.62849(13) 0.39654(18) 0.60802(6) 0.1046(9) Uani 1 1 d . . . . .
C036 C 0.71177(11) 0.56097(13) 0.59230(6) 0.0346(5) Uani 1 1 d . . . . .
H036 H 0.690883 0.519829 0.593498 0.041 Uiso 1 1 calc R . . . .
C037 C 0.44870(11) 0.57159(14) 0.28035(6) 0.0379(6) Uani 1 1 d . . . . .
H037 H 0.410442 0.587462 0.270427 0.045 Uiso 1 1 calc R . . . .
C038 C 1.40623(10) 0.08668(13) 0.57531(6) 0.0336(5) Uani 1 1 d . . . . .
C039 C 1.20794(11) 0.18873(13) 0.59394(6) 0.0357(5) Uani 1 1 d . . . . .
H039 H 1.186305 0.229438 0.595005 0.043 Uiso 1 1 calc R . . . .
C03A C 1.17727(10) 0.15583(13) 0.64596(5) 0.0321(5) Uani 1 1 d . . . . .
F03B F 0.38202(13) 0.26487(15) 0.89551(6) 0.1099(10) Uani 1 1 d . . . . .
C03C C 1.44037(11) 0.09253(14) 0.50366(6) 0.0365(5) Uani 1 1 d . . . . .
H03C H 1.456693 0.132700 0.513058 0.044 Uiso 1 1 calc R . . . .
F03D F 1.0060(7) 0.3802(5) 0.2623(4) 0.078(3) Uani 0.51(3) 1 d D U P A 1
C03E C 0.71605(12) 0.62331(14) 0.38508(6) 0.0367(6) Uani 1 1 d . . . . .
H03E H 0.758404 0.613878 0.389747 0.044 Uiso 1 1 calc R . . . .
C03F C 0.59426(12) 0.64929(14) 0.36987(6) 0.0369(6) Uani 1 1 d . . . . .
H03F H 0.552004 0.658290 0.364345 0.044 Uiso 1 1 calc R . . . .
C03G C 0.87362(12) 0.75415(13) 0.50020(6) 0.0387(6) Uani 1 1 d . . . . .
H03G H 0.842948 0.777894 0.509244 0.046 Uiso 1 1 calc R . . . .
C03H C 1.05009(12) 0.31932(15) 0.72189(6) 0.0401(6) Uani 1 1 d . . . . .
H03H H 1.088624 0.334713 0.731687 0.048 Uiso 1 1 calc R . . . .
C03I C 0.06566(12) 0.66375(15) 0.99994(7) 0.0411(6) Uani 1 1 d . . . . .
H03I H 0.050204 0.621963 0.992050 0.049 Uiso 1 1 calc R . . . .
C03J C 0.45755(11) 0.50459(14) 0.28473(5) 0.0340(5) Uani 1 1 d . . . . .
C03K C 1.37441(12) -0.00297(13) 0.50386(6) 0.0382(6) Uani 1 1 d . . . . .
H03K H 1.344226 -0.027265 0.513020 0.046 Uiso 1 1 calc R . . . .
C03L C 0.29424(11) 0.58862(13) 0.88647(6) 0.0342(5) Uani 1 1 d . . . . .
C03M C 0.62865(11) 0.62623(13) 0.68789(6) 0.0370(6) Uani 1 1 d . . . . .
H03M H 0.611847 0.660333 0.699576 0.044 Uiso 1 1 calc R . . . .
C03N C 0.13086(12) 0.75849(14) 0.99679(6) 0.0384(6) Uani 1 1 d . . . . .
H03N H 0.161228 0.781212 0.987055 0.046 Uiso 1 1 calc R . . . .
C03O C 0.78611(12) 0.29964(13) 0.41193(6) 0.0386(6) Uani 1 1 d . . . . .
H03O H 0.805089 0.257164 0.411751 0.046 Uiso 1 1 calc R . . . .
C03P C 0.56071(12) 0.52626(15) 0.30809(6) 0.0416(6) Uani 1 1 d . . . . .
H03P H 0.599337 0.510229 0.317440 0.050 Uiso 1 1 calc R . . . .
C03Q C 0.94035(12) 0.65985(15) 0.50025(7) 0.0412(6) Uani 1 1 d . . . . .
H03Q H 0.956786 0.619689 0.509612 0.049 Uiso 1 1 calc R . . . .
C03R C 0.09746(11) 0.66233(15) 0.92805(6) 0.0367(6) Uani 1 1 d . . . . .
C03S C 0.29121(12) 0.54522(13) 0.91188(6) 0.0387(6) Uani 1 1 d . . . . .
H03S H 0.310407 0.502804 0.912072 0.046 Uiso 1 1 calc R . . . .
C03T C 0.55151(12) 0.59437(14) 0.30406(5) 0.0360(6) Uani 1 1 d . . . . .
C03U C 0.32186(11) 0.56638(13) 0.85878(6) 0.0357(5) Uani 1 1 d . . . . .
F03V F 0.69378(10) 0.06900(14) 0.25799(9) 0.1251(12) Uani 1 1 d . . . . .
C03W C 0.76164(12) 0.40673(13) 0.38792(6) 0.0357(5) Uani 1 1 d . . . . .
H03W H 0.764552 0.437986 0.371460 0.043 Uiso 1 1 calc R . . . .
C03X C 1.12320(12) 0.10754(15) 0.40311(6) 0.0403(6) Uani 1 1 d . . . . .
H03X H 1.097461 0.099863 0.418934 0.048 Uiso 1 1 calc R . . . .
C03Y C 0.90766(10) 0.66280(14) 0.57160(6) 0.0353(6) Uani 1 1 d . . . . .
C03Z C 0.78462(12) 0.37213(14) 0.61685(6) 0.0373(6) Uani 1 1 d . . . . .
H03Z H 0.742288 0.362704 0.612072 0.045 Uiso 1 1 calc R . . . .
C040 C 1.46163(13) 0.06757(16) 0.47651(7) 0.0463(7) Uani 1 1 d . . . . .
H040 H 1.490952 0.092064 0.466792 0.056 Uiso 1 1 calc R . . . .
F041 F 0.19244(11) 0.31792(14) 0.75864(9) 0.1246(12) Uani 1 1 d . . . . .
C042 C 0.56459(12) 0.41820(15) 0.50308(7) 0.0430(6) Uani 1 1 d . . . . .
H042 H 0.548881 0.376489 0.495222 0.052 Uiso 1 1 calc R . . . .
C043 C 0.26686(12) 0.65136(13) 0.88720(6) 0.0367(6) Uani 1 1 d . . . . .
H043 H 0.270178 0.682270 0.870637 0.044 Uiso 1 1 calc R . . . .
C044 C 0.64953(12) 0.51347(13) 0.68084(6) 0.0392(6) Uani 1 1 d . . . . .
H044 H 0.647277 0.468583 0.687705 0.047 Uiso 1 1 calc R . . . .
C045 C 0.51460(12) 0.48174(14) 0.29870(6) 0.0388(6) Uani 1 1 d . . . . .
H045 H 0.521478 0.435285 0.301717 0.047 Uiso 1 1 calc R . . . .
C046 C 0.59354(11) 0.54394(14) 0.72468(5) 0.0376(6) Uani 1 1 d . . . . .
H04G H 0.576927 0.584600 0.733580 0.045 Uiso 1 1 calc R . . . .
H04J H 0.623400 0.523680 0.741260 0.045 Uiso 1 1 calc R . . . .
C047 C 0.44313(12) 0.45648(14) 0.78306(5) 0.0372(6) Uani 1 1 d . . . . .
C048 C 0.65627(11) 0.64276(13) 0.66202(6) 0.0371(6) Uani 1 1 d . . . . .
H048 H 0.658430 0.688194 0.655952 0.045 Uiso 1 1 calc R . . . .
C049 C 0.62137(12) 0.35459(15) 0.89938(6) 0.0417(6) Uani 1 1 d . . . . .
H049 H 0.595365 0.347126 0.915098 0.050 Uiso 1 1 calc R . . . .
F04A F 0.82794(10) 0.01961(13) 0.27569(9) 0.1186(11) Uani 1 1 d . . . . .
C04B C 1.12614(12) 0.12165(14) 0.68984(6) 0.0392(6) Uani 1 1 d . . . . .
H04B H 1.110094 0.087311 0.701697 0.047 Uiso 1 1 calc R . . . .
C04C C 0.93763(12) 0.27564(15) 0.69471(6) 0.0439(6) Uani 1 1 d . . . . .
H04C H 0.898712 0.260063 0.685552 0.053 Uiso 1 1 calc R . . . .
C04D C 0.90639(12) 0.39690(14) 0.63221(6) 0.0389(6) Uani 1 1 d . . . . .
H04D H 0.948723 0.405346 0.637803 0.047 Uiso 1 1 calc R . . . .
C04E C 1.22043(12) 0.13502(14) 0.38738(6) 0.0393(6) Uani 1 1 d . . . . .
H04E H 1.262284 0.146632 0.392226 0.047 Uiso 1 1 calc R . . . .
C04F C 0.81789(11) 0.32309(13) 0.35927(6) 0.0355(5) Uani 1 1 d . . . . .
C04G C 0.94754(12) 0.34340(14) 0.69832(5) 0.0374(6) Uani 1 1 d . . . . .
C04H C 1.14566(12) 0.23474(14) 0.68267(6) 0.0418(6) Uani 1 1 d . . . . .
H04H H 1.143239 0.279562 0.689600 0.050 Uiso 1 1 calc R . . . .
C04I C 0.60670(12) 0.54158(16) 0.52502(7) 0.0465(7) Uani 1 1 d . . . . .
H04I H 0.620421 0.584526 0.532161 0.056 Uiso 1 1 calc R . . . .
C04J C 0.04363(13) 0.69249(17) 1.02587(7) 0.0506(7) Uani 1 1 d . . . . .
H04M H 0.014066 0.669550 1.036100 0.061 Uiso 1 1 calc R . . . .
C04K C 1.15309(12) 0.10559(14) 0.66375(6) 0.0395(6) Uani 1 1 d . . . . .
H04K H 1.155514 0.060254 0.657583 0.047 Uiso 1 1 calc R . . . .
C04L C 0.67728(12) 0.52742(13) 0.65502(6) 0.0378(6) Uani 1 1 d . . . . .
H04L H 0.694107 0.492182 0.644032 0.045 Uiso 1 1 calc R . . . .
F04M F 0.87413(13) 0.02598(17) 0.39434(7) 0.1191(11) Uani 1 1 d . . . . .
C04N C 0.44232(12) 0.38807(15) 0.78377(6) 0.0416(6) Uani 1 1 d . . . . .
H04N H 0.405432 0.364468 0.777552 0.050 Uiso 1 1 calc R . . . .
C04O C 1.09134(11) 0.20355(14) 0.72691(5) 0.0387(6) Uani 1 1 d . . . . .
H04A H 1.121589 0.223309 0.743453 0.046 Uiso 1 1 calc R . . . .
H04F H 1.074619 0.162842 0.735709 0.046 Uiso 1 1 calc R . . . .
C04P C 0.59808(13) 0.35033(17) 0.86801(6) 0.0482(7) Uani 1 1 d . . . . .
H04P H 0.556161 0.339853 0.862309 0.058 Uiso 1 1 calc R . . . .
C04Q C 0.49598(13) 0.35367(15) 0.79368(6) 0.0449(6) Uani 1 1 d . . . . .
H04Q H 0.495674 0.306345 0.794642 0.054 Uiso 1 1 calc R . . . .
C04R C 0.86378(13) 0.34579(15) 0.31237(6) 0.0455(7) Uani 1 1 d . . . . .
H04R H 0.879789 0.376908 0.298816 0.055 Uiso 1 1 calc R . . . .
C04S C 0.94588(12) 0.21580(15) 0.28585(5) 0.0391(6) Uani 1 1 d . . . . .
C04T C 0.98328(12) 0.23016(14) 0.70417(6) 0.0405(6) Uani 1 1 d . . . . .
H04T H 0.975847 0.183746 0.701374 0.049 Uiso 1 1 calc R . . . .
C04U C 1.44167(13) 0.03184(16) 0.58580(7) 0.0465(7) Uani 1 1 d . . . . .
H04U H 1.440632 -0.007243 0.573163 0.056 Uiso 1 1 calc R . . . .
C04V C 1.17285(12) 0.22106(14) 0.65651(6) 0.0397(6) Uani 1 1 d . . . . .
H04V H 1.188967 0.256483 0.645346 0.048 Uiso 1 1 calc R . . . .
C04W C 0.68929(12) 0.62529(14) 0.35441(6) 0.0393(6) Uani 1 1 d . . . . .
H04W H 0.713557 0.617723 0.337935 0.047 Uiso 1 1 calc R . . . .
C04X C 1.39763(13) -0.02832(16) 0.47774(7) 0.0466(7) Uani 1 1 d . . . . .
H04X H 1.384253 -0.070493 0.469383 0.056 Uiso 1 1 calc R . . . .
C04Y C 0.71857(12) 0.38293(15) 0.88388(6) 0.0389(6) Uani 1 1 d . . . . .
H04Y H 0.760242 0.395222 0.888812 0.047 Uiso 1 1 calc R . . . .
C04Z C 0.94448(13) 0.14768(15) 0.28528(6) 0.0434(6) Uani 1 1 d . . . . .
H04Z H 0.907724 0.124912 0.277794 0.052 Uiso 1 1 calc R . . . .
F050 F 0.23875(17) 0.26591(14) 0.80077(7) 0.1215(10) Uani 1 1 d . . . . .
C051 C 0.96174(13) 0.68515(18) 0.47343(7) 0.0539(8) Uani 1 1 d . . . . .
H051 H 0.991550 0.661079 0.463883 0.065 Uiso 1 1 calc R . . . .
C052 C 0.89662(13) 0.78020(16) 0.47420(7) 0.0489(7) Uani 1 1 d . . . . .
H052 H 0.882646 0.822111 0.465767 0.059 Uiso 1 1 calc R . . . .
C053 C 0.55012(12) 0.38831(16) 0.80218(6) 0.0431(7) Uani 1 1 d . . . . .
C054 C 1.09912(13) 0.10470(17) 0.37167(6) 0.0478(7) Uani 1 1 d . . . . .
H054 H 1.057054 0.094916 0.366004 0.057 Uiso 1 1 calc R . . . .
C055 C 0.54289(14) 0.44694(19) 0.52914(7) 0.0557(8) Uani 1 1 d . . . . .
H055 H 0.513612 0.424007 0.539566 0.067 Uiso 1 1 calc R . . . .
F056 F 0.74402(18) 0.01939(14) 0.29950(7) 0.1270(11) Uani 1 1 d . . . . .
C057 C 1.00426(12) 0.36544(15) 0.71184(6) 0.0428(6) Uani 1 1 d . . . . .
H057 H 1.012066 0.411860 0.714284 0.051 Uiso 1 1 calc R . . . .
C058 C 0.56645(13) 0.47513(18) 0.41788(7) 0.0509(7) Uani 1 1 d . . . . .
H058 H 0.575551 0.516891 0.427905 0.061 Uiso 1 1 calc R . . . .
C059 C 0.49538(12) 0.61721(15) 0.29034(6) 0.0408(6) Uani 1 1 d . . . . .
H059 H 0.488347 0.663714 0.287656 0.049 Uiso 1 1 calc R . . . .
C05A C 1.44025(13) 0.00764(17) 0.46382(7) 0.0502(7) Uani 1 1 d . . . . .
H05A H 1.454900 -0.009052 0.445375 0.060 Uiso 1 1 calc R . . . .
C05B C 0.36283(14) 0.58697(15) 0.81016(7) 0.0474(7) Uani 1 1 d . . . . .
H05I H 0.377047 0.617446 0.795718 0.057 Uiso 1 1 calc R . . . .
C05C C 0.99712(14) 0.11188(16) 0.29570(6) 0.0469(7) Uani 1 1 d . . . . .
H05C H 0.996048 0.064526 0.295830 0.056 Uiso 1 1 calc R . . . .
C05D C 0.81079(13) 0.37461(15) 0.64759(6) 0.0412(6) Uani 1 1 d . . . . .
H05D H 0.786167 0.367734 0.663975 0.049 Uiso 1 1 calc R . . . .
F05E F 1.14291(12) 0.46016(17) 0.61556(9) 0.1369(14) Uani 1 1 d . . . . .
C05F C 0.60233(13) 0.64397(16) 0.31315(6) 0.0446(7) Uani 1 1 d . . . . .
H05F H 0.634818 0.637033 0.299533 0.054 Uiso 1 1 calc R . . . .
H05H H 0.586185 0.689708 0.309317 0.054 Uiso 1 1 calc R . . . .
C05G C 1.00018(15) 0.24944(16) 0.29680(6) 0.0495(7) Uani 1 1 d . . . . .
H05G H 1.000898 0.296787 0.297472 0.059 Uiso 1 1 calc R . . . .
C05H C 0.34315(13) 0.61047(14) 0.83743(6) 0.0432(6) Uani 1 1 d . . . . .
H05M H 0.344091 0.656969 0.841718 0.052 Uiso 1 1 calc R . . . .
C05I C 0.55047(13) 0.45667(17) 0.80168(6) 0.0480(7) Uani 1 1 d . . . . .
H05N H 0.587399 0.480273 0.807800 0.058 Uiso 1 1 calc R . . . .
C05J C 0.94209(13) 0.71744(17) 0.58291(7) 0.0504(7) Uani 1 1 d . . . . .
H05J H 0.939512 0.757922 0.571257 0.061 Uiso 1 1 calc R . . . .
C05K C 1.40946(13) 0.14381(17) 0.59413(7) 0.0485(7) Uani 1 1 d . . . . .
H05K H 1.385570 0.181761 0.587305 0.058 Uiso 1 1 calc R . . . .
C05L C 1.05252(14) 0.21364(18) 0.30659(7) 0.0513(7) Uani 1 1 d . . . . .
H05L H 1.089438 0.236350 0.313796 0.062 Uiso 1 1 calc R . . . .
F05M F 0.64527(12) 0.28899(18) 0.61652(10) 0.1504(17) Uani 1 1 d . . . . .
C05N C 1.05131(13) 0.14503(17) 0.30592(6) 0.0464(7) Uani 1 1 d . . . . .
C05O C 0.10731(13) 0.78751(16) 1.02202(7) 0.0481(7) Uani 1 1 d . . . . .
H05O H 0.120715 0.830561 1.029155 0.058 Uiso 1 1 calc R . . . .
C05P C 0.84172(12) 0.36831(14) 0.33918(6) 0.0416(6) Uani 1 1 d . . . . .
H05P H 0.842704 0.414570 0.344018 0.050 Uiso 1 1 calc R . . . .
C05Q C 0.06447(13) 0.75410(18) 1.03683(7) 0.0533(8) Uani 1 1 d . . . . .
H05Q H 0.049299 0.773503 1.054565 0.064 Uiso 1 1 calc R . . . .
C05R C 0.49729(14) 0.49108(16) 0.79231(6) 0.0486(7) Uani 1 1 d . . . . .
H05R H 0.497469 0.538446 0.792137 0.058 Uiso 1 1 calc R . . . .
C05S C 0.89739(14) 0.39343(17) 0.68893(6) 0.0484(7) Uani 1 1 d . . . . .
H05B H 0.864656 0.387240 0.702458 0.058 Uiso 1 1 calc R . . . .
H05E H 0.913974 0.439025 0.692593 0.058 Uiso 1 1 calc R . . . .
C05T C 0.06660(14) 0.71858(18) 0.91567(7) 0.0531(8) Uani 1 1 d . . . . .
H05T H 0.072978 0.760213 0.926196 0.064 Uiso 1 1 calc R . . . .
C05U C 0.91314(14) 0.60390(18) 0.58886(7) 0.0529(7) Uani 1 1 d . . . . .
H05U H 0.889803 0.566098 0.581258 0.063 Uiso 1 1 calc R . . . .
C05V C 0.93998(14) 0.74496(19) 0.46057(7) 0.0558(8) Uani 1 1 d . . . . .
H05V H 0.954933 0.761926 0.442264 0.067 Uiso 1 1 calc R . . . .
C05W C 0.56383(13) 0.50861(18) 0.53981(7) 0.0540(8) Uani 1 1 d . . . . .
H05W H 0.548602 0.528401 0.557440 0.065 Uiso 1 1 calc R . . . .
C05X C 1.19434(13) 0.13131(16) 0.35655(6) 0.0469(7) Uani 1 1 d . . . . .
H05X H 1.218585 0.139894 0.340170 0.056 Uiso 1 1 calc R . . . .
C05Y C 0.69319(13) 0.37800(16) 0.85302(6) 0.0462(7) Uani 1 1 d . . . . .
H05Y H 0.717680 0.386823 0.836765 0.055 Uiso 1 1 calc R . . . .
F05Z F 1.08272(17) 0.45874(18) 0.65381(9) 0.1414(14) Uani 1 1 d . . . . .
N060 N 0.66963(15) 0.77756(17) 0.34113(9) 0.0786(9) Uani 1 1 d . . . . .
F061 F 0.27884(19) 0.31702(18) 0.73733(8) 0.1407(13) Uani 1 1 d . . . . .
C062 C 0.32539(14) 0.49821(15) 0.85159(7) 0.0484(7) Uani 1 1 d . . . . .
H062 H 0.313689 0.466039 0.865996 0.058 Uiso 1 1 calc R . . . .
F063 F 0.7772(2) 0.06888(17) 0.23461(8) 0.1476(14) Uani 1 1 d . . . . .
C064 C 0.57973(16) 0.35703(18) 0.41639(7) 0.0574(8) Uani 1 1 d . . . . .
H064 H 0.598841 0.317402 0.424924 0.069 Uiso 1 1 calc R . . . .
C065 C 0.38448(13) 0.49511(16) 0.77439(6) 0.0473(7) Uani 1 1 d . . . . .
H06F H 0.391730 0.532644 0.760274 0.057 Uiso 1 1 calc R . . . .
H06H H 0.353119 0.465630 0.762951 0.057 Uiso 1 1 calc R . . . .
N066 N 0.83522(16) 0.52841(18) 0.65646(9) 0.0834(10) Uani 1 1 d . . . . .
C067 C 0.82042(15) 0.25547(15) 0.35100(7) 0.0511(7) Uani 1 1 d . . . . .
H067 H 0.806241 0.222696 0.364380 0.061 Uiso 1 1 calc R . . . .
C068 C 0.88825(14) 0.25572(16) 0.27628(6) 0.0482(7) Uani 1 1 d . . . . .
H06A H 0.897434 0.293894 0.262969 0.058 Uiso 1 1 calc R . . . .
H06B H 0.857483 0.227304 0.263713 0.058 Uiso 1 1 calc R . . . .
C069 C 0.34522(14) 0.47761(15) 0.82445(7) 0.0487(7) Uani 1 1 d . . . . .
H069 H 0.347107 0.431260 0.820075 0.058 Uiso 1 1 calc R . . . .
C06A C 0.84270(14) 0.23600(15) 0.32429(7) 0.0507(7) Uani 1 1 d . . . . .
H06C H 0.843796 0.189930 0.319215 0.061 Uiso 1 1 calc R . . . .
C06B C 0.08751(16) 0.60151(19) 0.91263(8) 0.0600(8) Uani 1 1 d . . . . .
H06I H 0.109016 0.562809 0.920632 0.072 Uiso 1 1 calc R . . . .
C06C C 0.60829(15) 0.3498(2) 0.81129(6) 0.0601(9) Uani 1 1 d . . . . .
H06J H 0.600131 0.301652 0.807795 0.072 Uiso 1 1 calc R . . . .
H06K H 0.638856 0.363547 0.797521 0.072 Uiso 1 1 calc R . . . .
F06D F 0.58406(17) 0.2917(2) 0.65483(11) 0.1547(16) Uani 1 1 d . . . . .
N06E N 0.46376(15) 0.2713(2) 0.54368(9) 0.0806(10) Uani 1 1 d . . . . .
C06G C 0.52532(16) 0.4719(3) 0.39016(8) 0.0751(13) Uani 1 1 d . . . . .
H06G H 0.507933 0.511687 0.380833 0.090 Uiso 1 1 calc R . . . .
C06H C 0.83469(15) 0.56412(18) 0.67664(10) 0.0636(9) Uani 1 1 d . . . . .
C06I C 0.67085(15) 0.81483(17) 0.32159(10) 0.0622(9) Uani 1 1 d . . . . .
C06K C 1.10864(16) 0.1054(2) 0.31505(7) 0.0645(10) Uani 1 1 d . . . . .
H06D H 1.099569 0.057418 0.311486 0.077 Uiso 1 1 calc R . . . .
H06E H 1.139429 0.118400 0.301273 0.077 Uiso 1 1 calc R . . . .
C06L C 0.98100(15) 0.7129(3) 0.61177(9) 0.0740(13) Uani 1 1 d . . . . .
H06L H 1.003836 0.750760 0.619730 0.089 Uiso 1 1 calc R . . . .
C06M C 0.02616(16) 0.7141(3) 0.88773(9) 0.0767(13) Uani 1 1 d . . . . .
H06M H 0.006235 0.753106 0.878967 0.092 Uiso 1 1 calc R . . . .
C06N C 1.47893(15) 0.0341(2) 0.61497(8) 0.0674(11) Uani 1 1 d . . . . .
H06N H 1.502277 -0.003942 0.622250 0.081 Uiso 1 1 calc R . . . .
C06Q C 0.50529(17) 0.2398(2) 0.55259(10) 0.0727(11) Uani 1 1 d . . . . .
C06R C 1.44746(16) 0.1456(2) 0.62285(8) 0.0663(10) Uani 1 1 d . . . . .
H06R H 1.449666 0.184774 0.635457 0.080 Uiso 1 1 calc R . . . .
C06S C 1.48192(16) 0.0904(2) 0.63296(8) 0.0709(11) Uani 1 1 d . . . . .
H06S H 1.507803 0.091623 0.652547 0.085 Uiso 1 1 calc R . . . .
C06T C 0.51023(16) 0.4122(3) 0.37659(8) 0.0823(15) Uani 1 1 d . . . . .
H06T H 0.480940 0.410048 0.358244 0.099 Uiso 1 1 calc R . . . .
C06U C 0.95204(17) 0.5993(2) 0.61698(8) 0.0733(11) Uani 1 1 d . . . . .
H06U H 0.955546 0.558696 0.628511 0.088 Uiso 1 1 calc R . . . .
N06V N 0.55582(18) 0.2706(2) 0.98014(11) 0.0996(13) Uani 1 1 d . . . . .
C06W C 0.98606(17) 0.6551(3) 0.62818(8) 0.0765(12) Uani 1 1 d . . . . .
H06W H 1.012873 0.652402 0.647428 0.092 Uiso 1 1 calc R . . . .
C06X C 0.50951(19) 0.25013(19) 0.97289(11) 0.0732(11) Uani 1 1 d . . . . .
C06Z C 0.01518(17) 0.6549(3) 0.87311(9) 0.0871(15) Uani 1 1 d . . . . .
H06Z H -0.013356 0.652261 0.854489 0.105 Uiso 1 1 calc R . . . .
C070 C 0.5371(2) 0.3541(3) 0.38922(9) 0.0858(14) Uani 1 1 d . . . . .
H070 H 0.526615 0.312383 0.379444 0.103 Uiso 1 1 calc R . . . .
N071 N 0.95881(19) 0.4759(2) 0.53409(12) 0.1118(15) Uani 1 1 d . . . . .
C073 C 0.4509(2) 0.2222(3) 0.96368(11) 0.0906(14) Uani 1 1 d . . . . .
H07P H 0.450283 0.199948 0.943196 0.136 Uiso 1 1 calc GR . . . .
H07Q H 0.420127 0.257677 0.961923 0.136 Uiso 1 1 calc GR . . . .
H07R H 0.441755 0.189670 0.979546 0.136 Uiso 1 1 calc GR . . . .
C074 C 0.5575(2) 0.1970(2) 0.56430(13) 0.0988(17) Uani 1 1 d . . . . .
H07M H 0.584613 0.192782 0.547977 0.148 Uiso 1 1 calc GR . . . .
H07N H 0.542645 0.152792 0.569428 0.148 Uiso 1 1 calc GR . . . .
H07O H 0.579933 0.216999 0.583307 0.148 Uiso 1 1 calc GR . . . .
C075 C 0.0453(2) 0.5979(3) 0.88510(9) 0.0888(14) Uani 1 1 d . . . . .
H075 H 0.037367 0.556370 0.874672 0.107 Uiso 1 1 calc R . . . .
C076 C 0.6748(2) 0.8603(3) 0.29572(13) 0.1066(17) Uani 1 1 d . . . . .
H07G H 0.642284 0.850171 0.278484 0.160 Uiso 1 1 calc GR . . . .
H07H H 0.714570 0.855379 0.288175 0.160 Uiso 1 1 calc GR . . . .
H07I H 0.670071 0.906161 0.302937 0.160 Uiso 1 1 calc GR . . . .
C077 C 1.0036(2) 0.5010(2) 0.54239(13) 0.0920(15) Uani 1 1 d . . . . .
C078 C 0.8312(2) 0.6072(3) 0.70348(13) 0.1065(17) Uani 1 1 d . . . . .
H07J H 0.831209 0.653826 0.696669 0.160 Uiso 1 1 calc GR . . . .
H07K H 0.866562 0.599108 0.719425 0.160 Uiso 1 1 calc GR . . . .
H07L H 0.793618 0.597743 0.712566 0.160 Uiso 1 1 calc GR . . . .
C079 C 1.0597(2) 0.5366(3) 0.55334(17) 0.143(3) Uani 1 1 d . . . . .
H07S H 1.078100 0.553008 0.535110 0.214 Uiso 1 1 calc GR . . . .
H07T H 1.088264 0.506458 0.565794 0.214 Uiso 1 1 calc GR . . . .
H07U H 1.050525 0.574440 0.566488 0.214 Uiso 1 1 calc GR . . . .
N07A N 1.0510(6) 0.0195(9) 0.4737(5) 0.160(5) Uani 0.66(2) 1 d D U P B 1
C07B C 0.9506(5) -0.0518(5) 0.4486(3) 0.119(4) Uani 0.66(2) 1 d D U P B 1
H07A H 0.967256 -0.094264 0.442285 0.178 Uiso 0.66(2) 1 calc GR . P B 1
H07B H 0.926711 -0.030887 0.430289 0.178 Uiso 0.66(2) 1 calc GR . P B 1
H07C H 0.924173 -0.059920 0.465018 0.178 Uiso 0.66(2) 1 calc GR . P B 1
C07E C 1.0025(3) -0.0059(3) 0.46155(19) 0.144(2) Uani 1 1 d D U . . .
N07B N 1.0442(14) 0.0319(18) 0.4642(11) 0.144(6) Uani 0.34(2) 1 d D U P B 2
C07C C 0.9397(6) -0.0346(11) 0.4673(9) 0.135(6) Uani 0.34(2) 1 d D U P B 2
H07D H 0.929759 -0.073119 0.453476 0.202 Uiso 0.34(2) 1 calc GR . P B 2
H07E H 0.908260 -0.000259 0.462623 0.202 Uiso 0.34(2) 1 calc GR . P B 2
H07F H 0.941467 -0.048434 0.489405 0.202 Uiso 0.34(2) 1 calc GR . P B 2
F0AA F 0.9343(11) 0.5084(10) 0.2398(5) 0.060(4) Uani 0.49(3) 1 d D U P A 2
F1AA F 0.9647(8) 0.4588(8) 0.2895(2) 0.085(3) Uani 0.49(3) 1 d D U P A 2
F2AA F 1.0347(8) 0.4946(11) 0.2568(7) 0.063(3) Uani 0.49(3) 1 d D U P A 2
F00S F 0.9791(8) 0.4383(8) 0.2161(2) 0.063(3) Uani 0.49(3) 1 d D U P A 2
F01V F 0.9258(8) 0.3924(7) 0.2501(3) 0.082(3) Uani 0.49(3) 1 d D U P A 2
F03E F 1.0259(7) 0.3934(7) 0.2686(3) 0.083(3) Uani 0.49(3) 1 d D U P A 2

loop_
_atom_site_aniso_label
_atom_site_aniso_U_11
_atom_site_aniso_U_22
_atom_site_aniso_U_33
_atom_site_aniso_U_23
_atom_site_aniso_U_13
_atom_site_aniso_U_12
P001 0.0414(4) 0.0557(5) 0.0543(5) 0.0088(4) 0.0155(3) -0.0003(3)
P002 0.0659(5) 0.0358(4) 0.0469(4) -0.0039(3) 0.0195(4) -0.0010(3)
P003 0.0447(4) 0.0671(5) 0.0484(4) -0.0048(4) 0.0120(3) -0.0170(4)
P004 0.0412(4) 0.0629(5) 0.0623(5) -0.0204(4) 0.0142(4) -0.0033(4)
P005 0.0395(4) 0.0468(4) 0.0713(5) -0.0027(4) -0.0060(4) -0.0015(3)
P006 0.0400(4) 0.0458(4) 0.0750(6) -0.0032(4) -0.0084(4) -0.0019(3)
P007 0.0479(4) 0.0693(6) 0.0564(5) -0.0002(4) 0.0157(4) -0.0168(4)
P008 0.0834(6) 0.0363(4) 0.0521(5) -0.0032(3) 0.0276(4) -0.0047(4)
F009 0.0501(10) 0.0644(11) 0.0582(10) 0.0092(9) 0.0108(8) 0.0052(8)
F00A 0.050(3) 0.054(3) 0.041(5) -0.001(3) 0.012(3) -0.004(2)
F00B 0.0606(11) 0.0713(13) 0.0709(13) -0.0015(10) -0.0071(10) 0.0005(10)
F00C 0.0605(12) 0.0724(13) 0.0743(13) -0.0020(10) -0.0053(10) -0.0026(10)
F00D 0.0531(10) 0.0584(11) 0.0708(12) -0.0077(9) 0.0056(9) 0.0026(8)
N00E 0.0272(10) 0.0445(12) 0.0252(10) -0.0078(9) 0.0014(8) -0.0031(8)
F00F 0.0640(12) 0.0748(14) 0.0763(14) 0.0046(11) 0.0209(10) -0.0200(10)
F00G 0.1027(16) 0.0519(11) 0.0557(11) -0.0117(8) 0.0335(11) -0.0156(10)
F00H 0.0530(11) 0.0898(15) 0.0681(13) -0.0063(11) -0.0011(9) -0.0125(10)
F00I 0.0622(12) 0.0672(13) 0.0855(15) 0.0062(11) 0.0131(10) -0.0168(10)
N00J 0.0286(10) 0.0489(13) 0.0247(10) 0.0080(9) 0.0030(8) 0.0029(9)
F00K 0.059(4) 0.046(4) 0.052(4) -0.009(3) 0.023(3) 0.009(3)
F00L 0.0570(12) 0.1163(19) 0.0657(13) 0.0141(12) -0.0043(10) -0.0235(12)
F00M 0.046(3) 0.074(5) 0.061(7) -0.010(4) 0.015(3) 0.002(3)
F00N 0.0590(12) 0.0891(15) 0.0773(14) -0.0096(11) 0.0006(10) -0.0157(11)
F00O 0.0859(14) 0.0701(12) 0.0474(10) -0.0015(9) 0.0220(9) 0.0102(10)
N00P 0.0419(12) 0.0518(14) 0.0334(11) -0.0025(10) 0.0050(9) 0.0078(10)
N00Q 0.0411(12) 0.0458(13) 0.0347(11) -0.0030(10) 0.0061(9) 0.0074(10)
F00R 0.079(5) 0.059(3) 0.068(4) -0.008(3) 0.017(3) -0.014(4)
N00S 0.0398(11) 0.0428(12) 0.0239(10) 0.0005(8) -0.0012(8) -0.0109(9)
F00T 0.1200(19) 0.0611(13) 0.0841(15) 0.0166(11) 0.0491(14) 0.0345(12)
N00U 0.0405(12) 0.0486(13) 0.0235(10) -0.0015(9) -0.0027(9) 0.0129(10)
F00V 0.0619(13) 0.1113(19) 0.0898(16) -0.0423(14) 0.0150(11) 0.0134(12)
F00W 0.1243(19) 0.0814(15) 0.0691(13) -0.0081(11) 0.0387(13) -0.0522(14)
F00X 0.0567(12) 0.122(2) 0.0894(16) 0.0456(15) 0.0051(11) 0.0093(12)
F00Y 0.1018(18) 0.0766(15) 0.0867(16) -0.0158(12) 0.0187(13) 0.0164(13)
C00Z 0.0256(11) 0.0276(11) 0.0244(11) 0.0016(9) 0.0026(8) -0.0065(9)
C010 0.0264(11) 0.0282(11) 0.0230(11) -0.0020(9) 0.0033(8) 0.0054(9)
F011 0.0613(13) 0.115(2) 0.1016(18) 0.0522(15) 0.0144(12) -0.0147(13)
C012 0.0259(11) 0.0281(11) 0.0215(10) -0.0021(8) 0.0028(8) 0.0038(9)
C013 0.0260(11) 0.0277(11) 0.0247(11) -0.0023(9) 0.0052(9) 0.0043(9)
F014 0.0677(14) 0.130(2) 0.0800(15) 0.0258(14) -0.0068(11) -0.0246(14)
F015 0.0717(13) 0.0617(13) 0.123(2) -0.0292(13) 0.0061(13) -0.0034(10)
C016 0.0273(11) 0.0341(12) 0.0224(11) -0.0006(9) 0.0014(9) -0.0015(9)
C017 0.0268(11) 0.0327(12) 0.0249(11) -0.0033(9) 0.0029(9) -0.0004(9)
C018 0.0310(11) 0.0291(12) 0.0248(11) -0.0003(9) 0.0047(9) -0.0007(9)
C019 0.0297(11) 0.0312(12) 0.0236(11) 0.0019(9) 0.0056(9) -0.0002(9)
C01A 0.0248(11) 0.0338(12) 0.0232(11) -0.0001(9) -0.0009(8) -0.0004(9)
F01B 0.0808(16) 0.150(3) 0.0754(15) -0.0463(16) 0.0264(12) -0.0064(16)
C01C 0.0292(11) 0.0332(12) 0.0256(11) -0.0001(9) 0.0072(9) -0.0026(9)
C01D 0.0276(11) 0.0310(12) 0.0253(11) -0.0034(9) 0.0046(9) -0.0002(9)
C01E 0.0302(12) 0.0361(13) 0.0265(11) 0.0052(9) 0.0039(9) -0.0001(10)
C01F 0.0286(11) 0.0368(13) 0.0280(12) 0.0065(10) 0.0062(9) 0.0014(10)
C01G 0.0288(11) 0.0329(12) 0.0260(11) -0.0002(9) 0.0077(9) -0.0011(9)
C01H 0.0262(11) 0.0286(11) 0.0272(11) -0.0012(9) 0.0038(9) 0.0012(9)
C01I 0.0273(11) 0.0292(12) 0.0266(11) 0.0002(9) 0.0019(9) -0.0013(9)
C01J 0.0280(11) 0.0308(12) 0.0258(11) -0.0017(9) 0.0018(9) -0.0041(9)
C01K 0.0288(11) 0.0302(12) 0.0256(11) 0.0000(9) 0.0022(9) 0.0014(9)
C01L 0.0283(11) 0.0340(12) 0.0268(11) -0.0051(9) 0.0031(9) 0.0004(9)
C01M 0.0274(11) 0.0334(12) 0.0257(11) 0.0035(9) 0.0042(9) -0.0014(9)
C01N 0.0272(11) 0.0314(12) 0.0236(11) 0.0031(9) 0.0016(9) -0.0027(9)
C01O 0.0250(11) 0.0341(12) 0.0246(11) -0.0023(9) 0.0011(8) 0.0003(9)
F01P 0.0904(16) 0.0525(12) 0.133(2) -0.0149(13) -0.0302(15) -0.0059(11)
C01Q 0.0273(11) 0.0291(11) 0.0224(11) 0.0008(9) 0.0011(9) -0.0010(9)
F01R 0.0868(16) 0.0541(13) 0.144(2) -0.0206(13) -0.0283(15) -0.0059(11)
C01S 0.0239(11) 0.0358(13) 0.0313(12) -0.0046(10) 0.0021(9) -0.0064(9)
C01T 0.0329(12) 0.0293(12) 0.0323(12) -0.0011(10) 0.0051(9) -0.0034(9)
F01U 0.095(4) 0.045(4) 0.054(3) 0.001(3) 0.023(3) -0.027(3)
C01V 0.0247(11) 0.0336(12) 0.0270(11) 0.0009(9) 0.0009(9) 0.0012(9)
C01W 0.0250(11) 0.0346(12) 0.0281(11) -0.0020(9) 0.0014(9) -0.0024(9)
C01X 0.0240(11) 0.0373(13) 0.0274(11) 0.0050(9) 0.0021(9) 0.0058(9)
N01Y 0.0398(12) 0.0784(18) 0.0258(11) 0.0003(11) 0.0014(9) 0.0163(12)
C01Z 0.0287(11) 0.0296(12) 0.0259(11) -0.0005(9) 0.0036(9) -0.0044(9)
F020 0.0732(15) 0.165(3) 0.0894(17) -0.0683(18) 0.0245(13) -0.0110(16)
C021 0.0275(11) 0.0346(12) 0.0268(11) -0.0004(9) 0.0048(9) 0.0053(9)
C022 0.0260(11) 0.0313(12) 0.0328(12) -0.0023(9) 0.0005(9) 0.0014(9)
C023 0.0265(11) 0.0356(12) 0.0250(11) -0.0010(9) 0.0054(9) 0.0054(9)
C024 0.0267(11) 0.0313(12) 0.0314(12) 0.0032(9) 0.0008(9) -0.0017(9)
F025 0.0752(14) 0.0648(14) 0.144(2) -0.0382(14) -0.0011(14) -0.0025(11)
C026 0.0258(11) 0.0357(13) 0.0282(12) -0.0029(9) 0.0020(9) -0.0023(9)
C027 0.0251(11) 0.0363(13) 0.0283(11) -0.0040(10) 0.0043(9) -0.0017(9)
F028 0.0551(13) 0.147(3) 0.124(2) -0.074(2) -0.0036(13) -0.0058(14)
C029 0.0280(11) 0.0325(12) 0.0248(11) -0.0031(9) 0.0013(9) -0.0007(9)
C02A 0.0312(12) 0.0368(13) 0.0271(12) 0.0053(10) 0.0044(9) 0.0025(10)
C02B 0.0224(10) 0.0384(13) 0.0266(11) 0.0038(9) -0.0006(8) 0.0023(9)
C02C 0.0253(11) 0.0336(12) 0.0290(11) 0.0030(9) 0.0041(9) 0.0074(9)
C02D 0.0266(11) 0.0337(12) 0.0241(11) -0.0007(9) 0.0016(9) 0.0044(9)
N02E 0.0424(13) 0.0814(18) 0.0247(11) 0.0016(11) 0.0019(9) 0.0178(12)
C02F 0.0246(11) 0.0302(12) 0.0350(12) 0.0025(9) 0.0024(9) 0.0001(9)
C02G 0.0283(11) 0.0353(13) 0.0257(11) 0.0007(9) 0.0012(9) 0.0009(9)
C02H 0.0276(11) 0.0340(12) 0.0296(12) 0.0025(9) 0.0004(9) -0.0042(9)
F02I 0.0930(18) 0.145(2) 0.0690(15) -0.0365(15) 0.0101(13) 0.0193(17)
C02J 0.0339(12) 0.0300(12) 0.0328(12) -0.0013(10) 0.0061(10) 0.0015(10)
C02K 0.0294(11) 0.0330(12) 0.0264(11) -0.0009(9) 0.0040(9) 0.0056(9)
C02L 0.0328(12) 0.0372(13) 0.0272(11) 0.0033(10) 0.0056(9) 0.0074(10)
C02M 0.0317(12) 0.0410(14) 0.0267(12) 0.0007(10) 0.0031(9) -0.0019(10)
F02N 0.1026(19) 0.0777(16) 0.131(2) -0.0227(15) 0.0227(17) 0.0098(14)
C02O 0.0307(12) 0.0419(14) 0.0389(13) -0.0010(11) 0.0056(10) 0.0023(10)
C02P 0.0419(13) 0.0296(12) 0.0293(12) -0.0002(9) 0.0079(10) 0.0002(10)
C02Q 0.0244(11) 0.0558(16) 0.0245(11) 0.0071(11) 0.0004(9) -0.0075(11)
F02R 0.0523(12) 0.0749(15) 0.180(3) 0.0135(16) -0.0206(14) 0.0083(11)
C02S 0.0290(11) 0.0391(13) 0.0260(11) -0.0011(10) 0.0044(9) -0.0011(10)
C02T 0.0339(12) 0.0392(13) 0.0277(12) -0.0024(10) 0.0047(10) -0.0019(10)
C02U 0.0307(12) 0.0485(15) 0.0266(12) -0.0037(10) 0.0028(9) 0.0044(11)
C02V 0.0338(12) 0.0368(13) 0.0275(12) -0.0046(10) 0.0029(9) -0.0072(10)
C02W 0.0346(12) 0.0330(12) 0.0288(12) -0.0022(9) 0.0053(9) 0.0016(10)
C02X 0.0322(12) 0.0416(14) 0.0245(11) -0.0003(10) 0.0042(9) 0.0085(10)
C02Y 0.0327(12) 0.0531(16) 0.0178(10) 0.0034(10) 0.0046(9) 0.0039(11)
C02Z 0.0437(14) 0.0333(13) 0.0303(12) -0.0022(10) 0.0128(10) -0.0002(10)
C030 0.0274(11) 0.0381(13) 0.0260(11) -0.0026(9) 0.0013(9) -0.0013(9)
C031 0.0367(13) 0.0346(13) 0.0302(12) 0.0021(10) 0.0061(10) -0.0025(10)
C032 0.0423(14) 0.0352(13) 0.0315(12) 0.0047(10) 0.0062(10) 0.0048(11)
C033 0.0275(11) 0.0430(14) 0.0258(12) -0.0008(10) 0.0063(9) 0.0074(10)
C034 0.0408(13) 0.0378(13) 0.0298(12) 0.0020(10) 0.0079(10) 0.0060(11)
F035 0.0872(17) 0.166(3) 0.0615(14) 0.0225(16) 0.0109(12) -0.0104(18)
C036 0.0360(13) 0.0363(13) 0.0313(12) -0.0032(10) 0.0044(10) -0.0089(10)
C037 0.0326(12) 0.0559(17) 0.0247(11) 0.0054(11) 0.0026(9) -0.0020(11)
C038 0.0245(11) 0.0481(15) 0.0283(12) 0.0050(10) 0.0032(9) 0.0025(10)
C039 0.0354(13) 0.0396(14) 0.0324(12) 0.0027(10) 0.0058(10) 0.0099(10)
C03A 0.0267(11) 0.0408(13) 0.0283(12) 0.0007(10) 0.0021(9) 0.0019(10)
F03B 0.1039(19) 0.136(2) 0.0842(16) 0.0421(16) -0.0076(14) -0.0684(18)
C03C 0.0305(12) 0.0416(14) 0.0385(13) 0.0035(11) 0.0082(10) 0.0026(10)
F03D 0.124(6) 0.039(3) 0.085(5) 0.002(3) 0.060(4) 0.014(3)
C03E 0.0330(12) 0.0496(15) 0.0281(12) -0.0012(11) 0.0061(10) -0.0021(11)
C03F 0.0324(12) 0.0452(15) 0.0315(13) 0.0024(11) -0.0017(10) -0.0055(11)
C03G 0.0321(12) 0.0405(14) 0.0437(14) 0.0030(11) 0.0057(11) -0.0052(11)
C03H 0.0311(12) 0.0638(18) 0.0250(12) -0.0048(11) 0.0018(9) 0.0024(12)
C03I 0.0319(13) 0.0499(16) 0.0436(15) 0.0068(12) 0.0132(11) 0.0011(11)
C03J 0.0333(12) 0.0520(15) 0.0170(10) -0.0050(10) 0.0050(9) -0.0053(11)
C03K 0.0329(13) 0.0378(14) 0.0444(14) -0.0034(11) 0.0070(11) 0.0028(10)
C03L 0.0326(12) 0.0415(14) 0.0293(12) -0.0057(10) 0.0069(10) -0.0027(10)
C03M 0.0364(13) 0.0406(14) 0.0340(13) -0.0077(11) 0.0039(10) 0.0011(11)
C03N 0.0323(12) 0.0419(14) 0.0421(14) -0.0021(11) 0.0090(11) 0.0039(11)
C03O 0.0460(14) 0.0365(13) 0.0348(13) 0.0000(10) 0.0103(11) 0.0079(11)
C03P 0.0344(13) 0.0535(17) 0.0350(13) -0.0020(12) -0.0029(10) -0.0023(12)
C03Q 0.0302(12) 0.0509(16) 0.0434(14) -0.0070(12) 0.0086(11) -0.0006(11)
C03R 0.0271(12) 0.0591(17) 0.0236(11) 0.0044(11) 0.0023(9) -0.0047(11)
C03S 0.0437(14) 0.0378(14) 0.0362(13) -0.0013(11) 0.0107(11) 0.0089(11)
C03T 0.0389(13) 0.0485(15) 0.0208(11) 0.0012(10) 0.0043(10) -0.0094(11)
C03U 0.0311(12) 0.0452(14) 0.0313(12) -0.0038(11) 0.0056(10) 0.0006(11)
F03V 0.0531(13) 0.0900(18) 0.217(3) -0.041(2) -0.0402(17) 0.0122(12)
C03W 0.0443(14) 0.0356(13) 0.0285(12) 0.0009(10) 0.0100(10) -0.0038(11)
C03X 0.0327(13) 0.0596(17) 0.0287(12) -0.0023(11) 0.0047(10) 0.0046(12)
C03Y 0.0229(11) 0.0532(16) 0.0292(12) -0.0100(11) 0.0015(9) -0.0006(10)
C03Z 0.0334(13) 0.0521(16) 0.0263(12) 0.0016(11) 0.0034(10) 0.0013(11)
C040 0.0373(14) 0.0642(19) 0.0403(15) 0.0074(13) 0.0161(11) 0.0085(13)
F041 0.0547(13) 0.0868(18) 0.215(3) -0.0291(19) -0.0471(17) 0.0111(12)
C042 0.0329(13) 0.0527(16) 0.0459(15) 0.0035(12) 0.0142(11) -0.0022(12)
C043 0.0451(14) 0.0360(13) 0.0313(12) 0.0005(10) 0.0135(11) -0.0027(11)
C044 0.0439(14) 0.0368(14) 0.0388(14) 0.0003(11) 0.0133(11) -0.0054(11)
C045 0.0402(14) 0.0409(14) 0.0348(13) -0.0040(11) 0.0028(11) -0.0002(11)
C046 0.0373(13) 0.0517(15) 0.0239(11) -0.0057(10) 0.0043(10) -0.0058(11)
C047 0.0435(14) 0.0533(16) 0.0156(10) 0.0000(10) 0.0067(9) 0.0018(12)
C048 0.0374(13) 0.0375(14) 0.0367(13) -0.0024(11) 0.0056(10) 0.0026(11)
C049 0.0320(13) 0.0659(18) 0.0273(12) -0.0010(12) 0.0040(10) 0.0036(12)
F04A 0.0547(13) 0.0806(17) 0.209(3) -0.0038(18) -0.0276(16) 0.0103(12)
C04B 0.0393(13) 0.0440(15) 0.0345(13) 0.0075(11) 0.0061(10) -0.0015(11)
C04C 0.0360(13) 0.0561(17) 0.0378(14) 0.0025(12) -0.0028(11) 0.0029(12)
C04D 0.0308(12) 0.0513(16) 0.0329(13) -0.0043(11) -0.0024(10) 0.0074(11)
C04E 0.0343(13) 0.0546(16) 0.0301(13) 0.0022(11) 0.0081(10) 0.0067(11)
C04F 0.0324(12) 0.0460(15) 0.0283(12) -0.0041(10) 0.0048(10) -0.0004(11)
C04G 0.0367(13) 0.0553(16) 0.0198(11) -0.0010(10) 0.0022(9) 0.0120(12)
C04H 0.0457(15) 0.0401(14) 0.0418(14) 0.0002(11) 0.0145(12) 0.0050(12)
C04I 0.0367(14) 0.0546(17) 0.0472(16) -0.0172(13) 0.0013(12) 0.0056(12)
C04J 0.0393(15) 0.071(2) 0.0450(16) 0.0106(15) 0.0192(12) 0.0071(14)
C04K 0.0392(13) 0.0433(15) 0.0367(13) 0.0019(11) 0.0072(11) -0.0018(11)
C04L 0.0430(14) 0.0384(14) 0.0346(13) -0.0027(11) 0.0146(11) -0.0026(11)
F04M 0.0977(19) 0.143(3) 0.113(2) 0.0574(19) -0.0015(16) -0.0585(18)
C04N 0.0401(14) 0.0532(16) 0.0320(13) -0.0110(11) 0.0069(10) 0.0003(12)
C04O 0.0356(13) 0.0564(16) 0.0245(11) 0.0057(11) 0.0058(10) 0.0052(12)
C04P 0.0325(13) 0.080(2) 0.0315(14) -0.0016(13) 0.0022(11) 0.0063(13)
C04Q 0.0549(17) 0.0500(16) 0.0308(13) -0.0054(11) 0.0090(12) 0.0071(13)
C04R 0.0502(16) 0.0520(17) 0.0356(14) 0.0117(12) 0.0101(12) 0.0027(13)
C04S 0.0418(14) 0.0592(17) 0.0168(11) 0.0033(10) 0.0063(9) 0.0012(12)
C04T 0.0378(13) 0.0464(15) 0.0366(13) 0.0053(11) 0.0024(11) 0.0000(11)
C04U 0.0400(14) 0.0612(18) 0.0385(14) 0.0120(13) 0.0052(11) 0.0126(13)
C04V 0.0432(14) 0.0438(15) 0.0349(13) 0.0020(11) 0.0155(11) 0.0025(11)
C04W 0.0411(14) 0.0480(15) 0.0295(12) -0.0047(11) 0.0069(10) -0.0053(12)
C04X 0.0387(14) 0.0531(17) 0.0474(16) -0.0171(13) 0.0030(12) 0.0093(12)
C04Y 0.0335(13) 0.0552(16) 0.0292(13) 0.0040(11) 0.0078(10) 0.0052(11)
C04Z 0.0412(14) 0.0590(18) 0.0304(13) -0.0100(12) 0.0052(11) 0.0042(12)
F050 0.171(3) 0.0851(18) 0.119(2) 0.0022(16) 0.059(2) -0.0020(19)
C051 0.0377(15) 0.081(2) 0.0463(16) -0.0119(16) 0.0182(13) -0.0055(15)
C052 0.0384(14) 0.0580(18) 0.0495(16) 0.0146(14) 0.0024(12) -0.0095(13)
C053 0.0387(14) 0.071(2) 0.0197(11) -0.0030(11) 0.0028(10) 0.0128(13)
C054 0.0350(14) 0.076(2) 0.0313(14) -0.0023(13) -0.0009(11) 0.0104(13)
C055 0.0442(16) 0.078(2) 0.0491(17) 0.0077(16) 0.0216(13) 0.0004(15)
F056 0.203(4) 0.0805(18) 0.106(2) -0.0007(15) 0.052(2) -0.004(2)
C057 0.0414(14) 0.0535(16) 0.0327(13) -0.0094(12) 0.0022(11) 0.0036(12)
C058 0.0433(15) 0.073(2) 0.0361(14) 0.0130(14) 0.0029(12) 0.0148(14)
C059 0.0417(14) 0.0491(16) 0.0312(13) 0.0087(11) 0.0032(11) -0.0053(12)
C05A 0.0419(15) 0.072(2) 0.0373(14) -0.0085(14) 0.0076(12) 0.0194(14)
C05B 0.0570(17) 0.0492(17) 0.0379(14) 0.0104(12) 0.0127(12) 0.0041(13)
C05C 0.0542(17) 0.0581(18) 0.0292(13) -0.0058(12) 0.0083(12) 0.0099(14)
C05D 0.0415(14) 0.0519(16) 0.0307(13) 0.0031(11) 0.0067(11) 0.0064(12)
F05E 0.0759(16) 0.129(2) 0.206(4) 0.103(2) 0.0189(19) -0.0131(16)
C05F 0.0499(16) 0.0561(17) 0.0255(13) 0.0069(11) -0.0038(11) -0.0192(13)
C05G 0.0619(18) 0.0543(17) 0.0342(14) 0.0029(12) 0.0140(13) 0.0003(14)
C05H 0.0493(15) 0.0437(15) 0.0390(14) -0.0017(12) 0.0148(12) 0.0039(12)
C05I 0.0435(15) 0.069(2) 0.0320(14) 0.0005(13) 0.0070(11) -0.0062(14)
C05J 0.0406(15) 0.070(2) 0.0412(15) -0.0161(14) 0.0067(12) -0.0189(14)
C05K 0.0397(14) 0.0622(19) 0.0410(15) -0.0085(13) -0.0045(12) 0.0012(13)
C05L 0.0434(15) 0.078(2) 0.0331(14) 0.0021(14) 0.0062(11) -0.0046(15)
F05M 0.0686(16) 0.140(3) 0.242(4) -0.131(3) 0.018(2) 0.0075(16)
C05N 0.0441(15) 0.074(2) 0.0213(12) -0.0036(12) 0.0037(10) 0.0175(14)
C05O 0.0387(14) 0.0549(17) 0.0508(16) -0.0170(14) 0.0058(12) 0.0074(13)
C05P 0.0449(15) 0.0449(15) 0.0366(14) 0.0013(11) 0.0114(11) 0.0000(12)
C05Q 0.0392(15) 0.081(2) 0.0408(15) -0.0084(15) 0.0111(12) 0.0163(15)
C05R 0.0626(18) 0.0487(16) 0.0367(14) 0.0031(12) 0.0149(13) 0.0004(14)
C05S 0.0521(16) 0.0646(19) 0.0254(13) -0.0101(12) -0.0067(11) 0.0235(14)
C05T 0.0471(16) 0.077(2) 0.0352(14) 0.0155(14) 0.0056(12) 0.0172(15)
C05U 0.0462(16) 0.065(2) 0.0434(16) 0.0044(14) -0.0097(13) 0.0044(14)
C05V 0.0452(16) 0.085(2) 0.0371(15) 0.0123(15) 0.0071(12) -0.0176(16)
C05W 0.0412(15) 0.083(2) 0.0392(15) -0.0126(15) 0.0102(12) 0.0121(15)
C05X 0.0435(15) 0.071(2) 0.0274(13) 0.0049(12) 0.0083(11) 0.0145(14)
C05Y 0.0408(15) 0.070(2) 0.0300(13) 0.0039(13) 0.0108(11) 0.0126(13)
F05Z 0.144(3) 0.128(3) 0.151(3) -0.054(2) 0.015(2) 0.059(2)
N060 0.078(2) 0.063(2) 0.090(2) 0.0075(18) -0.0050(18) -0.0203(16)
F061 0.187(3) 0.129(3) 0.118(2) 0.047(2) 0.064(2) 0.025(2)
C062 0.0600(18) 0.0428(15) 0.0477(16) -0.0064(12) 0.0267(14) -0.0046(13)
F063 0.215(4) 0.118(3) 0.125(3) 0.038(2) 0.079(3) 0.006(3)
C064 0.0625(19) 0.068(2) 0.0376(15) 0.0011(14) -0.0088(14) -0.0242(16)
C065 0.0556(17) 0.0600(18) 0.0267(12) -0.0001(12) 0.0070(11) 0.0146(14)
N066 0.087(2) 0.070(2) 0.089(2) -0.0082(19) -0.0065(19) 0.0244(18)
C067 0.0627(19) 0.0426(16) 0.0534(17) -0.0072(13) 0.0276(15) -0.0043(13)
C068 0.0547(17) 0.0640(19) 0.0266(12) 0.0007(12) 0.0080(11) 0.0144(14)
C069 0.0588(17) 0.0430(15) 0.0485(16) -0.0076(13) 0.0231(14) -0.0056(13)
C06A 0.0594(18) 0.0469(16) 0.0511(17) -0.0092(13) 0.0272(14) -0.0058(14)
C06B 0.0605(19) 0.071(2) 0.0443(17) -0.0045(15) -0.0097(14) -0.0144(16)
C06C 0.0529(18) 0.100(3) 0.0253(14) -0.0095(15) -0.0030(12) 0.0281(18)
F06D 0.129(3) 0.139(3) 0.197(4) 0.071(3) 0.023(3) -0.047(2)
N06E 0.0577(19) 0.101(3) 0.085(2) -0.0179(19) 0.0167(16) 0.0220(18)
C06G 0.0451(18) 0.135(4) 0.0438(18) 0.036(2) -0.0001(15) 0.023(2)
C06H 0.0505(18) 0.0503(19) 0.084(2) -0.0002(18) -0.0152(17) 0.0111(15)
C06I 0.0466(17) 0.0485(18) 0.086(3) 0.0027(18) -0.0109(16) -0.0100(14)
C06K 0.0575(19) 0.110(3) 0.0239(14) -0.0088(15) -0.0034(12) 0.0349(19)
C06L 0.0440(17) 0.124(4) 0.053(2) -0.042(2) 0.0034(15) -0.031(2)
C06M 0.0482(19) 0.137(4) 0.0437(19) 0.033(2) 0.0014(15) 0.024(2)
C06N 0.0463(17) 0.099(3) 0.055(2) 0.032(2) 0.0020(15) 0.0243(18)
C06Q 0.053(2) 0.079(3) 0.086(3) -0.036(2) 0.0118(18) 0.0070(19)
C06R 0.0524(18) 0.099(3) 0.0442(17) -0.0174(18) -0.0079(14) -0.0043(19)
C06S 0.0483(18) 0.121(4) 0.0394(17) 0.004(2) -0.0079(14) -0.001(2)
C06T 0.0451(18) 0.161(5) 0.0363(18) 0.016(2) -0.0107(14) -0.025(2)
C06U 0.059(2) 0.105(3) 0.0498(19) 0.0100(19) -0.0161(16) 0.013(2)
N06V 0.079(2) 0.092(3) 0.140(4) -0.002(2) 0.060(2) -0.022(2)
C06W 0.0504(19) 0.134(4) 0.0412(18) -0.006(2) -0.0101(15) 0.005(2)
C06X 0.071(2) 0.058(2) 0.099(3) 0.0120(19) 0.045(2) -0.0027(19)
C06Z 0.048(2) 0.168(5) 0.0402(19) 0.010(3) -0.0128(15) -0.012(3)
C070 0.082(3) 0.123(4) 0.046(2) -0.003(2) -0.0144(19) -0.052(3)
N071 0.076(2) 0.101(3) 0.169(4) -0.008(3) 0.056(3) -0.024(2)
C073 0.076(3) 0.113(4) 0.084(3) 0.031(3) 0.015(2) -0.013(3)
C074 0.071(3) 0.095(3) 0.123(4) -0.051(3) -0.018(2) 0.027(2)
C075 0.080(3) 0.125(4) 0.055(2) -0.012(2) -0.019(2) -0.037(3)
C076 0.095(3) 0.100(4) 0.117(4) 0.046(3) -0.017(3) -0.008(3)
C077 0.073(3) 0.070(3) 0.140(4) 0.036(3) 0.041(3) 0.005(2)
C078 0.106(4) 0.097(4) 0.110(4) -0.043(3) -0.013(3) 0.003(3)
C079 0.070(3) 0.137(5) 0.210(7) 0.099(5) -0.020(4) -0.029(3)
N07A 0.097(6) 0.088(7) 0.322(14) 0.030(8) 0.122(7) -0.020(6)
C07B 0.061(4) 0.106(6) 0.191(9) 0.096(6) 0.022(5) -0.004(4)
C07E 0.089(3) 0.104(4) 0.251(7) 0.068(4) 0.062(4) 0.003(3)
N07B 0.096(8) 0.097(11) 0.251(15) 0.055(10) 0.075(9) -0.006(7)
C07C 0.035(6) 0.085(9) 0.273(15) 0.024(11) -0.021(9) -0.002(6)
F0AA 0.060(4) 0.073(5) 0.048(7) 0.006(5) 0.005(4) 0.000(4)
F1AA 0.111(7) 0.100(7) 0.048(4) 0.015(4) 0.017(4) 0.001(5)
F2AA 0.065(4) 0.061(4) 0.062(7) 0.003(4) 0.009(4) 0.010(3)
F00S 0.100(7) 0.051(3) 0.044(3) -0.012(3) 0.038(4) -0.017(5)
F01V 0.124(6) 0.052(4) 0.076(4) 0.010(4) 0.035(4) -0.025(4)
F03E 0.126(6) 0.053(4) 0.077(5) 0.007(4) 0.034(4) 0.019(4)

loop_
_atom_type_symbol
_atom_type_description
_atom_type_scat_dispersion_real
_atom_type_scat_dispersion_imag
_atom_type_scat_source
C C 0.0137 0.0070 'International Tables Vol C Tables 4.2.6.8 and 6.1.1.4'
H H 0.0000 0.0000 'International Tables Vol C Tables 4.2.6.8 and 6.1.1.4'
F F 0.0583 0.0400 'International Tables Vol C Tables 4.2.6.8 and 6.1.1.4'
N N 0.0241 0.0136 'International Tables Vol C Tables 4.2.6.8 and 6.1.1.4'
P P 0.2543 0.3332 'International Tables Vol C Tables 4.2.6.8 and 6.1.1.4'

loop_
_geom_angle_atom_site_label_1
_geom_angle_atom_site_label_2
_geom_angle_atom_site_label_3
_geom_angle
_geom_angle_site_symmetry_1
_geom_angle_site_symmetry_3
_geom_angle_publ_flag
F00X P001 F00C 177.77(15) . . ?
F011 P001 F00C 89.58(12) . . ?
F011 P001 F00X 88.87(13) . . ?
F011 P001 F02I 90.18(18) . . ?
F02I P001 F00C 86.31(13) . . ?
F02I P001 F00X 92.09(15) . . ?
F05E P001 F00C 88.68(14) . . ?
F05E P001 F00X 92.87(15) . . ?
F05E P001 F011 178.26(16) . . ?
F05E P001 F02I 89.7(2) . . ?
F05Z P001 F00C 91.35(16) . . ?
F05Z P001 F00X 90.24(18) . . ?
F05Z P001 F011 89.1(2) . . ?
F05Z P001 F02I 177.57(19) . . ?
F05Z P001 F05E 90.9(2) . . ?
F009 P002 F00G 90.56(11) . . ?
F009 P002 F00T 178.89(14) . . ?
F009 P002 F00W 90.25(13) . . ?
F00D P002 F009 90.40(11) . . ?
F00D P002 F00G 89.22(11) . . ?
F00D P002 F00O 91.93(11) . . ?
F00D P002 F00T 88.98(13) . . ?
F00D P002 F00W 178.71(13) . . ?
F00G P002 F00T 90.35(12) . . ?
F00O P002 F009 89.82(10) . . ?
F00O P002 F00G 178.78(12) . . ?
F00O P002 F00T 89.28(11) . . ?
F00O P002 F00W 89.19(12) . . ?
F00W P002 F00G 89.65(11) . . ?
F00W P002 F00T 90.39(15) . . ?
F00H P003 F00L 179.04(15) . . ?
F00I P003 F00H 89.89(12) . . ?
F00I P003 F00L 90.00(12) . . ?
F00I P003 F00Y 88.39(14) . . ?
F00Y P003 F00H 90.39(13) . . ?
F00Y P003 F00L 90.56(14) . . ?
F020 P003 F00H 87.85(14) . . ?
F020 P003 F00I 90.03(16) . . ?
F020 P003 F00L 91.20(15) . . ?
F020 P003 F00Y 177.63(18) . . ?
F020 P003 F03B 92.25(18) . . ?
F03B P003 F00H 88.87(13) . . ?
F03B P003 F00I 177.36(15) . . ?
F03B P003 F00L 91.28(13) . . ?
F03B P003 F00Y 89.29(17) . . ?
F00V P004 F00B 90.04(12) . . ?
F00V P004 F028 88.04(13) . . ?
F00V P004 F035 88.55(17) . . ?
F028 P004 F00B 176.90(17) . . ?
F028 P004 F035 91.50(17) . . ?
F035 P004 F00B 86.02(13) . . ?
F05M P004 F00B 89.18(14) . . ?
F05M P004 F00V 177.3(2) . . ?
F05M P004 F028 92.63(15) . . ?
F05M P004 F035 88.8(2) . . ?
F06D P004 F00B 92.00(18) . . ?
F06D P004 F00V 90.0(2) . . ?
F06D P004 F028 90.4(2) . . ?
F06D P004 F035 177.6(2) . . ?
F06D P004 F05M 92.6(3) . . ?
F01P P005 F015 177.42(15) . . ?
F03V P005 F015 90.20(13) . . ?
F03V P005 F01P 87.97(14) . . ?
F03V P005 F056 88.9(2) . . ?
F04A P005 F015 89.99(14) . . ?
F04A P005 F01P 91.81(14) . . ?
F04A P005 F03V 179.1(2) . . ?
F04A P005 F056 90.2(2) . . ?
F056 P005 F015 89.11(15) . . ?
F056 P005 F01P 89.05(16) . . ?
F063 P005 F015 91.05(19) . . ?
F063 P005 F01P 90.79(19) . . ?
F063 P005 F03V 90.8(2) . . ?
F063 P005 F04A 90.0(2) . . ?
F063 P005 F056 179.7(2) . . ?
F01R P006 F025 177.31(16) . . ?
F01R P006 F050 89.20(17) . . ?
F02R P006 F01R 91.59(14) . . ?
F02R P006 F025 89.98(14) . . ?
F02R P006 F041 179.3(2) . . ?
F02R P006 F050 90.43(18) . . ?
F041 P006 F01R 87.98(14) . . ?
F041 P006 F025 90.43(14) . . ?
F041 P006 F050 89.0(2) . . ?
F050 P006 F025 88.60(16) . . ?
F061 P006 F01R 89.95(19) . . ?
F061 P006 F025 92.25(19) . . ?
F061 P006 F02R 89.6(2) . . ?
F061 P006 F041 90.9(2) . . ?
F061 P006 F050 179.1(2) . . ?
F00F P007 F00N 90.00(12) . . ?
F00F P007 F014 89.94(13) . . ?
F00F P007 F01B 89.55(15) . . ?
F00F P007 F04M 177.39(15) . . ?
F014 P007 F00N 178.93(17) . . ?
F01B P007 F00N 87.29(14) . . ?
F01B P007 F014 91.64(16) . . ?
F02N P007 F00F 89.02(15) . . ?
F02N P007 F00N 90.48(15) . . ?
F02N P007 F014 90.59(16) . . ?
F02N P007 F01B 177.35(18) . . ?
F02N P007 F04M 89.63(19) . . ?
F04M P007 F00N 87.78(14) . . ?
F04M P007 F014 92.30(14) . . ?
F04M P007 F01B 91.71(19) . . ?
F00A P008 F01U 82.4(10) . . ?
F00K P008 F00A 84.7(8) . . ?
F00K P008 F00M 88.7(10) . . ?
F00K P008 F00R 173.9(7) . . ?
F00K P008 F01U 87.9(6) . . ?
F00M P008 F00A 89.8(13) . . ?
F00M P008 F01U 171.7(11) . . ?
F00R P008 F00A 99.9(10) . . ?
F00R P008 F00M 87.4(10) . . ?
F00R P008 F01U 96.5(7) . . ?
F03D P008 F00A 172.1(10) . . ?
F03D P008 F00K 93.2(6) . . ?
F03D P008 F00M 97.7(11) . . ?
F03D P008 F00R 82.7(9) . . ?
F03D P008 F01U 90.0(4) . . ?
F0AA P008 F1AA 97.4(11) . . ?
F0AA P008 F2AA 91.3(14) . . ?
F0AA P008 F00S 79.9(12) . . ?
F0AA P008 F03E 172.2(12) . . ?
F1AA P008 F2AA 94.2(11) . . ?
F1AA P008 F00S 175.0(8) . . ?
F1AA P008 F03E 83.8(8) . . ?
F2AA P008 F00S 90.0(10) . . ?
F2AA P008 F03E 80.9(11) . . ?
F00S P008 F03E 99.5(9) . . ?
F01V P008 F0AA 98.9(12) . . ?
F01V P008 F1AA 90.3(8) . . ?
F01V P008 F2AA 168.2(12) . . ?
F01V P008 F00S 86.0(7) . . ?
F01V P008 F03E 88.8(5) . . ?
C03M N00E C044 120.4(2) . . ?
C03M N00E C046 121.0(2) . . ?
C044 N00E C046 118.6(2) . . ?
C04B N00J C04H 120.6(2) . . ?
C04B N00J C04O 121.0(2) . . ?
C04H N00J C04O 118.4(2) . . ?
C04R N00P C068 121.6(2) . . ?
C06A N00P C04R 120.4(2) . . ?
C06A N00P C068 117.9(2) . . ?
C05B N00Q C065 121.1(2) . . ?
C069 N00Q C05B 120.7(2) . . ?
C069 N00Q C065 118.0(2) . . ?
C03F N00S C04W 120.3(2) . . ?
C03F N00S C05F 119.6(2) . . ?
C04W N00S C05F 119.9(2) . . ?
C04D N00U C05D 120.2(2) . . ?
C04D N00U C05S 119.8(2) . . ?
C05D N00U C05S 119.9(2) . . ?
C01D C00Z C01I 122.2(2) . . ?
C01D C00Z C022 118.2(2) . . ?
C022 C00Z C01I 119.7(2) . . ?
C01G C010 C01H 121.7(2) . . ?
C01G C010 C02F 118.0(2) . . ?
C02F C010 C01H 120.3(2) . . ?
C019 C012 C01Q 122.3(2) . . ?
C019 C012 C02H 118.0(2) . . ?
C02H C012 C01Q 119.7(2) . . ?
C01C C013 C018 122.1(2) . . ?
C01C C013 C024 118.2(2) . . ?
C024 C013 C018 119.7(2) . . ?
C02P C016 C01Q 120.7(2) . . ?
C032 C016 C01Q 121.2(2) . . ?
C032 C016 C02P 118.0(2) . . ?
C02Z C017 C018 120.5(2) . . ?
C034 C017 C018 121.2(2) . . ?
C034 C017 C02Z 118.3(2) . . ?
C017 C018 C013 115.93(19) . . ?
C01M C018 C013 120.7(2) . . ?
C01M C018 C017 123.3(2) . . ?
C012 C019 H019 119.3 . . ?
C01W C019 C012 121.4(2) . . ?
C01W C019 H019 119.3 . . ?
C01T C01A C01I 120.2(2) . . ?
C02V C01A C01I 121.4(2) . . ?
C02V C01A C01T 118.3(2) . . ?
C013 C01C H01C 119.5 . . ?
C027 C01C C013 121.1(2) . . ?
C027 C01C H01C 119.5 . . ?
C00Z C01D H01D 119.2 . . ?
C01V C01D C00Z 121.6(2) . . ?
C01V C01D H01D 119.2 . . ?
C02D C01E H01E 119.5 . . ?
C02H C01E H01E 119.5 . . ?
C02H C01E C02D 121.0(2) . . ?
C023 C01F H01F 119.6 . . ?
C024 C01F H01F 119.6 . . ?
C024 C01F C023 120.9(2) . . ?
C010 C01G H01G 119.3 . . ?
C026 C01G C010 121.5(2) . . ?
C026 C01G H01G 119.3 . . ?
C01K C01H C010 120.9(2) . . ?
C01K C01H C01O 122.7(2) . . ?
C01O C01H C010 116.38(19) . . ?
C01A C01I C00Z 116.54(19) . . ?
C029 C01I C00Z 121.2(2) . . ?
C029 C01I C01A 122.3(2) . . ?
C01L C01J C01V 118.1(2) . . ?
C01L C01J C01Z 120.8(2) . . ?
C01V C01J C01Z 121.1(2) . . ?
C01H C01K C02C 120.2(2) . . ?
C01H C01K C038 123.3(2) . . ?
C02C C01K C038 116.45(19) . . ?
C01J C01L H01L 119.4 . . ?
C022 C01L C01J 121.2(2) . . ?
C022 C01L H01L 119.4 . . ?
C018 C01M C01X 120.9(2) . . ?
C018 C01M C03R 123.9(2) . . ?
C01X C01M C03R 115.2(2) . . ?
C01Q C01N C02B 120.9(2) . . ?
C01Q C01N C02Q 123.9(2) . . ?
C02B C01N C02Q 115.3(2) . . ?
C02J C01O C01H 120.3(2) . . ?
C02L C01O C01H 121.4(2) . . ?
C02L C01O C02J 118.3(2) . . ?
C012 C01Q C016 115.59(19) . . ?
C01N C01Q C012 121.3(2) . . ?
C01N C01Q C016 123.1(2) . . ?
C03G C01S C029 119.1(2) . . ?
C03G C01S C03Q 119.2(2) . . ?
C03Q C01S C029 121.7(2) . . ?
C01A C01T H01T 119.5 . . ?
C02W C01T C01A 121.0(2) . . ?
C02W C01T H01T 119.5 . . ?
C01D C01V C01J 120.2(2) . . ?
C01D C01V H01V 119.9 . . ?
C01J C01V H01V 119.9 . . ?
C019 C01W H01W 119.8 . . ?
C019 C01W C02D 120.4(2) . . ?
C02D C01W H01W 119.8 . . ?
C03I C01X C01M 121.9(2) . . ?
C03N C01X C01M 118.9(2) . . ?
C03N C01X C03I 119.2(2) . . ?
C04P N01Y C05Y 119.9(2) . . ?
C04P N01Y C06C 119.3(3) . . ?
C05Y N01Y C06C 120.8(2) . . ?
C02M C01Z C01J 123.3(2) . . ?
C02M C01Z C03E 116.9(2) . . ?
C03E C01Z C01J 119.8(2) . . ?
C026 C021 C02A 118.5(2) . . ?
C026 C021 C02X 120.7(2) . . ?
C02A C021 C02X 120.8(2) . . ?
C00Z C022 H022 119.7 . . ?
C01L C022 C00Z 120.7(2) . . ?
C01L C022 H022 119.7 . . ?
C01F C023 C027 118.1(2) . . ?
C01F C023 C033 121.1(2) . 3_667 ?
C027 C023 C033 120.7(2) . 3_667 ?
C013 C024 H024 119.6 . . ?
C01F C024 C013 120.7(2) . . ?
C01F C024 H024 119.6 . . ?
C01G C026 C021 120.2(2) . . ?
C01G C026 H026 119.9 . . ?
C021 C026 H026 119.9 . . ?
C01C C027 C023 120.8(2) . . ?
C01C C027 H027 119.6 . . ?
C023 C027 H027 119.6 . . ?
C01I C029 C01S 120.4(2) . . ?
C01I C029 C03Y 123.2(2) . . ?
C01S C029 C03Y 116.3(2) . . ?
C021 C02A H02A 119.7 . . ?
C02F C02A C021 120.7(2) . . ?
C02F C02A H02A 119.7 . . ?
C02O C02B C01N 118.9(2) . . ?
C02O C02B C042 118.9(2) . . ?
C042 C02B C01N 122.2(2) . . ?
C03C C02C C01K 122.0(2) . . ?
C03C C02C C03K 119.3(2) . . ?
C03K C02C C01K 118.6(2) . . ?
C01E C02D C01W 118.2(2) . . ?
C01E C02D C02K 120.7(2) . . ?
C01W C02D C02K 121.1(2) . . ?
C054 N02E C05X 120.7(2) . . ?
C054 N02E C06K 118.8(3) . . ?
C05X N02E C06K 120.3(2) . . ?
C010 C02F H02F 119.5 . . ?
C02A C02F C010 121.0(2) . . ?
C02A C02F H02F 119.5 . . ?
C02W C02G C030 121.0(2) . . ?
C02W C02G C036 118.7(2) . . ?
C036 C02G C030 120.3(2) . . ?
C012 C02H H02H 119.6 . . ?
C01E C02H C012 120.8(2) . . ?
C01E C02H H02H 119.6 . . ?
C01O C02J H02J 119.5 . . ?
C031 C02J C01O 121.0(2) . . ?
C031 C02J H02J 119.5 . . ?
C02U C02K C02D 123.3(2) . . ?
C02U C02K C03Z 116.8(2) . . ?
C03Z C02K C02D 119.9(2) . . ?
C01O C02L H02L 119.4 . . ?
C039 C02L C01O 121.1(2) . . ?
C039 C02L H02L 119.4 . . ?
C01Z C02M H02M 119.9 . . ?
C03F C02M C01Z 120.3(2) . . ?
C03F C02M H02M 119.9 . . ?
C02B C02O H02O 119.7 . . ?
C04I C02O C02B 120.6(2) . . ?
C04I C02O H02O 119.7 . . ?
C016 C02P H02P 119.6 . . ?
C03W C02P C016 120.9(2) . . ?
C03W C02P H02P 119.6 . . ?
C058 C02Q C01N 120.5(3) . . ?
C064 C02Q C01N 119.9(2) . . ?
C064 C02Q C058 119.5(3) . . ?
C031 C02S C039 118.7(2) . . ?
C031 C02S C03A 121.1(2) . . ?
C039 C02S C03A 120.2(2) . . ?
C03O C02T C04F 119.9(2) . . ?
C03W C02T C03O 118.8(2) . . ?
C03W C02T C04F 121.3(2) . . ?
C02K C02U H02U 119.9 . . ?
C04D C02U C02K 120.2(2) . . ?
C04D C02U H02U 119.9 . . ?
C01A C02V H02V 119.4 . . ?
C036 C02V C01A 121.3(2) . . ?
C036 C02V H02V 119.4 . . ?
C01T C02W C02G 120.5(2) . . ?
C01T C02W H02W 119.8 . . ?
C02G C02W H02W 119.8 . . ?
C03X C02X C021 122.9(2) . . ?
C03X C02X C04E 116.8(2) . . ?
C04E C02X C021 120.3(2) . . ?
C03H C02Y C04O 120.6(2) . . ?
C03H C02Y C04T 119.4(2) . . ?
C04T C02Y C04O 120.0(2) . . ?
C017 C02Z H02Z 119.7 . . ?
C043 C02Z C017 120.5(2) . . ?
C043 C02Z H02Z 119.7 . . ?
C048 C030 C02G 122.9(2) . . ?
C048 C030 C04L 116.4(2) . . ?
C04L C030 C02G 120.7(2) . . ?
C02J C031 C02S 120.6(2) . . ?
C02J C031 H031 119.7 . . ?
C02S C031 H031 119.7 . . ?
C016 C032 H032 119.1 . . ?
C03O C032 C016 121.7(2) . . ?
C03O C032 H032 119.1 . . ?
C049 C033 C023 123.0(2) . 3_667 ?
C049 C033 C04Y 116.5(2) . . ?
C04Y C033 C023 120.4(2) . 3_667 ?
C017 C034 H034 119.2 . . ?
C03S C034 C017 121.6(2) . . ?
C03S C034 H034 119.2 . . ?
C02G C036 H036 119.9 . . ?
C02V C036 C02G 120.2(2) . . ?
C02V C036 H036 119.9 . . ?
C03J C037 H037 119.6 . . ?
C03J C037 C059 120.9(2) . . ?
C059 C037 H037 119.6 . . ?
C04U C038 C01K 120.6(2) . . ?
C04U C038 C05K 118.7(2) . . ?
C05K C038 C01K 120.7(2) . . ?
C02L C039 C02S 120.2(2) . . ?
C02L C039 H039 119.9 . . ?
C02S C039 H039 119.9 . . ?
C04K C03A C02S 122.5(2) . . ?
C04V C03A C02S 120.6(2) . . ?
C04V C03A C04K 116.8(2) . . ?
C02C C03C H03C 120.2 . . ?
C02C C03C C040 119.5(3) . . ?
C040 C03C H03C 120.2 . . ?
C01Z C03E H03E 119.9 . . ?
C04W C03E C01Z 120.1(2) . . ?
C04W C03E H03E 119.9 . . ?
N00S C03F C02M 120.9(2) . . ?
N00S C03F H03F 119.5 . . ?
C02M C03F H03F 119.5 . . ?
C01S C03G H03G 119.5 . . ?
C052 C03G C01S 121.0(3) . . ?
C052 C03G H03G 119.5 . . ?
C02Y C03H H03H 119.5 . . ?
C02Y C03H C057 121.0(2) . . ?
C057 C03H H03H 119.5 . . ?
C01X C03I H03I 120.1 . . ?
C01X C03I C04J 119.8(3) . . ?
C04J C03I H03I 120.1 . . ?
C037 C03J C045 119.0(2) . . ?
C037 C03J C046 120.7(2) . 3_666 ?
C045 C03J C046 120.3(2) . 3_666 ?
C02C C03K H03K 119.8 . . ?
C04X C03K C02C 120.4(3) . . ?
C04X C03K H03K 119.8 . . ?
C03S C03L C03U 120.1(2) . . ?
C043 C03L C03S 118.6(2) . . ?
C043 C03L C03U 121.1(2) . . ?
N00E C03M H03M 119.6 . . ?
N00E C03M C048 120.8(2) . . ?
C048 C03M H03M 119.6 . . ?
C01X C03N H03N 119.8 . . ?
C05O C03N C01X 120.4(3) . . ?
C05O C03N H03N 119.8 . . ?
C02T C03O H03O 120.0 . . ?
C032 C03O C02T 120.1(2) . . ?
C032 C03O H03O 120.0 . . ?
C03T C03P H03P 119.6 . . ?
C045 C03P H03P 119.6 . . ?
C045 C03P C03T 120.8(3) . . ?
C01S C03Q H03Q 120.2 . . ?
C051 C03Q C01S 119.5(3) . . ?
C051 C03Q H03Q 120.2 . . ?
C05T C03R C01M 120.6(3) . . ?
C05T C03R C06B 119.6(3) . . ?
C06B C03R C01M 119.7(3) . . ?
C034 C03S C03L 120.3(2) . . ?
C034 C03S H03S 119.9 . . ?
C03L C03S H03S 119.9 . . ?
C03P C03T C05F 121.6(2) . . ?
C059 C03T C03P 119.2(2) . . ?
C059 C03T C05F 119.2(3) . . ?
C05H C03U C03L 123.0(2) . . ?
C05H C03U C062 116.2(2) . . ?
C062 C03U C03L 120.8(2) . . ?
C02P C03W C02T 120.4(2) . . ?
C02P C03W H03W 119.8 . . ?
C02T C03W H03W 119.8 . . ?
C02X C03X H03X 119.6 . . ?
C054 C03X C02X 120.8(2) . . ?
C054 C03X H03X 119.6 . . ?
C05J C03Y C029 120.7(3) . . ?
C05J C03Y C05U 118.8(3) . . ?
C05U C03Y C029 120.5(2) . . ?
C02K C03Z H03Z 119.7 . . ?
C05D C03Z C02K 120.5(2) . . ?
C05D C03Z H03Z 119.7 . . ?
C03C C040 H040 119.9 . . ?
C05A C040 C03C 120.2(3) . . ?
C05A C040 H040 119.9 . . ?
C02B C042 H042 119.9 . . ?
C02B C042 C055 120.1(3) . . ?
C055 C042 H042 119.9 . . ?
C02Z C043 C03L 120.6(2) . . ?
C02Z C043 H043 119.7 . . ?
C03L C043 H043 119.7 . . ?
N00E C044 H044 119.5 . . ?
N00E C044 C04L 121.0(2) . . ?
C04L C044 H044 119.5 . . ?
C03J C045 H045 119.9 . . ?
C03P C045 C03J 120.3(3) . . ?
C03P C045 H045 119.9 . . ?
N00E C046 C03J 111.04(18) . 3_666 ?
N00E C046 H04G 109.4 . . ?
N00E C046 H04J 109.4 . . ?
C03J C046 H04G 109.4 3_666 . ?
C03J C046 H04J 109.4 3_666 . ?
H04G C046 H04J 108.0 . . ?
C04N C047 C05R 120.3(3) . . ?
C04N C047 C065 120.3(3) . . ?
C05R C047 C065 119.4(3) . . ?
C030 C048 H048 119.7 . . ?
C03M C048 C030 120.6(2) . . ?
C03M C048 H048 119.7 . . ?
C033 C049 H049 119.6 . . ?
C04P C049 C033 120.8(2) . . ?
C04P C049 H049 119.6 . . ?
N00J C04B H04B 119.7 . . ?
N00J C04B C04K 120.6(2) . . ?
C04K C04B H04B 119.7 . . ?
C04G C04C H04C 119.4 . . ?
C04G C04C C04T 121.2(3) . . ?
C04T C04C H04C 119.4 . . ?
N00U C04D C02U 121.1(2) . . ?
N00U C04D H04D 119.4 . . ?
C02U C04D H04D 119.4 . . ?
C02X C04E H04E 120.0 . . ?
C05X C04E C02X 120.1(3) . . ?
C05X C04E H04E 120.0 . . ?
C05P C04F C02T 122.9(2) . . ?
C05P C04F C067 116.2(2) . . ?
C067 C04F C02T 120.8(2) . . ?
C04C C04G C057 118.9(2) . . ?
C04C C04G C05S 121.6(3) . . ?
C057 C04G C05S 119.5(3) . . ?
N00J C04H H04H 119.6 . . ?
N00J C04H C04V 120.8(3) . . ?
C04V C04H H04H 119.6 . . ?
C02O C04I H04I 120.0 . . ?
C05W C04I C02O 120.1(3) . . ?
C05W C04I H04I 120.0 . . ?
C03I C04J H04M 119.8 . . ?
C05Q C04J C03I 120.4(3) . . ?
C05Q C04J H04M 119.8 . . ?
C03A C04K H04K 119.8 . . ?
C04B C04K C03A 120.4(3) . . ?
C04B C04K H04K 119.8 . . ?
C030 C04L H04L 119.6 . . ?
C044 C04L C030 120.8(2) . . ?
C044 C04L H04L 119.6 . . ?
C047 C04N H04N 120.3 . . ?
C047 C04N C04Q 119.3(3) . . ?
C04Q C04N H04N 120.3 . . ?
N00J C04O C02Y 110.87(18) . . ?
N00J C04O H04A 109.5 . . ?
N00J C04O H04F 109.5 . . ?
C02Y C04O H04A 109.5 . . ?
C02Y C04O H04F 109.5 . . ?
H04A C04O H04F 108.1 . . ?
N01Y C04P C049 120.9(3) . . ?
N01Y C04P H04P 119.5 . . ?
C049 C04P H04P 119.5 . . ?
C04N C04Q H04Q 119.9 . . ?
C04N C04Q C053 120.2(3) . . ?
C053 C04Q H04Q 119.9 . . ?
N00P C04R H04R 119.4 . . ?
N00P C04R C05P 121.2(3) . . ?
C05P C04R H04R 119.4 . . ?
C04Z C04S C05G 120.2(3) . . ?
C04Z C04S C068 120.5(3) . . ?
C05G C04S C068 119.2(3) . . ?
C02Y C04T H04T 120.2 . . ?
C04C C04T C02Y 119.6(3) . . ?
C04C C04T H04T 120.2 . . ?
C038 C04U H04U 119.9 . . ?
C038 C04U C06N 120.1(3) . . ?
C06N C04U H04U 119.9 . . ?
C03A C04V H04V 119.6 . . ?
C04H C04V C03A 120.8(2) . . ?
C04H C04V H04V 119.6 . . ?
N00S C04W C03E 121.4(2) . . ?
N00S C04W H04W 119.3 . . ?
C03E C04W H04W 119.3 . . ?
C03K C04X H04X 120.0 . . ?
C05A C04X C03K 120.0(3) . . ?
C05A C04X H04X 120.0 . . ?
C033 C04Y H04Y 119.8 . . ?
C05Y C04Y C033 120.4(3) . . ?
C05Y C04Y H04Y 119.8 . . ?
C04S C04Z H04Z 120.2 . . ?
C04S C04Z C05C 119.6(3) . . ?
C05C C04Z H04Z 120.2 . . ?
C03Q C051 H051 119.8 . . ?
C05V C051 C03Q 120.5(3) . . ?
C05V C051 H051 119.8 . . ?
C03G C052 H052 120.2 . . ?
C05V C052 C03G 119.5(3) . . ?
C05V C052 H052 120.2 . . ?
C04Q C053 C06C 119.2(3) . . ?
C05I C053 C04Q 120.1(3) . . ?
C05I C053 C06C 120.7(3) . . ?
N02E C054 C03X 120.4(3) . . ?
N02E C054 H054 119.8 . . ?
C03X C054 H054 119.8 . . ?
C042 C055 H055 120.0 . . ?
C05W C055 C042 120.0(3) . . ?
C05W C055 H055 120.0 . . ?
C03H C057 H057 120.1 . . ?
C04G C057 C03H 119.9(3) . . ?
C04G C057 H057 120.1 . . ?
C02Q C058 H058 119.9 . . ?
C02Q C058 C06G 120.2(4) . . ?
C06G C058 H058 119.9 . . ?
C037 C059 H059 120.1 . . ?
C03T C059 C037 119.8(3) . . ?
C03T C059 H059 120.1 . . ?
C040 C05A C04X 120.3(3) . . ?
C040 C05A H05A 119.8 . . ?
C04X C05A H05A 119.8 . . ?
N00Q C05B H05I 119.7 . . ?
N00Q C05B C05H 120.6(3) . . ?
C05H C05B H05I 119.7 . . ?
C04Z C05C H05C 119.8 . . ?
C05N C05C C04Z 120.3(3) . . ?
C05N C05C H05C 119.8 . . ?
N00U C05D C03Z 121.2(2) . . ?
N00U C05D H05D 119.4 . . ?
C03Z C05D H05D 119.4 . . ?
N00S C05F C03T 112.5(2) . . ?
N00S C05F H05F 109.1 . . ?
N00S C05F H05H 109.1 . . ?
C03T C05F H05F 109.1 . . ?
C03T C05F H05H 109.1 . . ?
H05F C05F H05H 107.8 . . ?
C04S C05G H05G 120.1 . . ?
C05L C05G C04S 119.9(3) . . ?
C05L C05G H05G 120.1 . . ?
C03U C05H H05M 119.8 . . ?
C05B C05H C03U 120.4(3) . . ?
C05B C05H H05M 119.8 . . ?
C053 C05I H05N 120.0 . . ?
C053 C05I C05R 120.0(3) . . ?
C05R C05I H05N 120.0 . . ?
C03Y C05J H05J 120.1 . . ?
C03Y C05J C06L 119.9(3) . . ?
C06L C05J H05J 120.1 . . ?
C038 C05K H05K 119.8 . . ?
C06R C05K C038 120.5(3) . . ?
C06R C05K H05K 119.8 . . ?
C05G C05L H05L 120.0 . . ?
C05N C05L C05G 120.1(3) . . ?
C05N C05L H05L 120.0 . . ?
C05C C05N C06K 119.4(3) . . ?
C05L C05N C05C 119.9(3) . . ?
C05L C05N C06K 120.7(3) . . ?
C03N C05O H05O 119.9 . . ?
C05Q C05O C03N 120.2(3) . . ?
C05Q C05O H05O 119.9 . . ?
C04F C05P H05P 120.0 . . ?
C04R C05P C04F 120.0(3) . . ?
C04R C05P H05P 120.0 . . ?
C04J C05Q H05Q 120.0 . . ?
C05O C05Q C04J 119.9(3) . . ?
C05O C05Q H05Q 120.0 . . ?
C047 C05R H05R 120.0 . . ?
C05I C05R C047 120.1(3) . . ?
C05I C05R H05R 120.0 . . ?
N00U C05S C04G 112.3(2) . . ?
N00U C05S H05B 109.2 . . ?
N00U C05S H05E 109.2 . . ?
C04G C05S H05B 109.2 . . ?
C04G C05S H05E 109.2 . . ?
H05B C05S H05E 107.9 . . ?
C03R C05T H05T 119.9 . . ?
C03R C05T C06M 120.1(4) . . ?
C06M C05T H05T 119.9 . . ?
C03Y C05U H05U 119.4 . . ?
C06U C05U C03Y 121.1(3) . . ?
C06U C05U H05U 119.4 . . ?
C051 C05V H05V 119.9 . . ?
C052 C05V C051 120.2(3) . . ?
C052 C05V H05V 119.9 . . ?
C04I C05W C055 120.2(3) . . ?
C04I C05W H05W 119.9 . . ?
C055 C05W H05W 119.9 . . ?
N02E C05X C04E 121.3(3) . . ?
N02E C05X H05X 119.4 . . ?
C04E C05X H05X 119.4 . . ?
N01Y C05Y C04Y 121.5(2) . . ?
N01Y C05Y H05Y 119.3 . . ?
C04Y C05Y H05Y 119.3 . . ?
C03U C062 H062 119.5 . . ?
C069 C062 C03U 121.1(3) . . ?
C069 C062 H062 119.5 . . ?
C02Q C064 H064 120.1 . . ?
C02Q C064 C070 119.9(4) . . ?
C070 C064 H064 120.1 . . ?
N00Q C065 C047 109.8(2) . . ?
N00Q C065 H06F 109.7 . . ?
N00Q C065 H06H 109.7 . . ?
C047 C065 H06F 109.7 . . ?
C047 C065 H06H 109.7 . . ?
H06F C065 H06H 108.2 . . ?
C04F C067 H067 119.3 . . ?
C06A C067 C04F 121.3(3) . . ?
C06A C067 H067 119.3 . . ?
N00P C068 C04S 110.2(2) . . ?
N00P C068 H06A 109.6 . . ?
N00P C068 H06B 109.6 . . ?
C04S C068 H06A 109.6 . . ?
C04S C068 H06B 109.6 . . ?
H06A C068 H06B 108.1 . . ?
N00Q C069 C062 120.9(3) . . ?
N00Q C069 H069 119.6 . . ?
C062 C069 H069 119.6 . . ?
N00P C06A C067 120.8(3) . . ?
N00P C06A H06C 119.6 . . ?
C067 C06A H06C 119.6 . . ?
C03R C06B H06I 120.4 . . ?
C03R C06B C075 119.2(4) . . ?
C075 C06B H06I 120.4 . . ?
N01Y C06C C053 112.2(2) . . ?
N01Y C06C H06J 109.2 . . ?
N01Y C06C H06K 109.2 . . ?
C053 C06C H06J 109.2 . . ?
C053 C06C H06K 109.2 . . ?
H06J C06C H06K 107.9 . . ?
C058 C06G H06G 120.0 . . ?
C06T C06G C058 120.0(4) . . ?
C06T C06G H06G 120.0 . . ?
N066 C06H C078 176.2(5) . . ?
N060 C06I C076 176.8(5) . . ?
N02E C06K C05N 112.6(2) . . ?
N02E C06K H06D 109.1 . . ?
N02E C06K H06E 109.1 . . ?
C05N C06K H06D 109.1 . . ?
C05N C06K H06E 109.1 . . ?
H06D C06K H06E 107.8 . . ?
C05J C06L H06L 119.7 . . ?
C06W C06L C05J 120.6(3) . . ?
C06W C06L H06L 119.7 . . ?
C05T C06M H06M 119.7 . . ?
C06Z C06M C05T 120.5(4) . . ?
C06Z C06M H06M 119.7 . . ?
C04U C06N H06N 119.7 . . ?
C06S C06N C04U 120.5(3) . . ?
C06S C06N H06N 119.7 . . ?
N06E C06Q C074 177.9(5) . . ?
C05K C06R H06R 120.0 . . ?
C06S C06R C05K 119.9(4) . . ?
C06S C06R H06R 120.0 . . ?
C06N C06S C06R 120.3(3) . . ?
C06N C06S H06S 119.9 . . ?
C06R C06S H06S 119.9 . . ?
C06G C06T H06T 119.7 . . ?
C06G C06T C070 120.6(3) . . ?
C070 C06T H06T 119.7 . . ?
C05U C06U H06U 120.4 . . ?
C05U C06U C06W 119.3(4) . . ?
C06W C06U H06U 120.4 . . ?
C06L C06W C06U 120.3(3) . . ?
C06L C06W H06W 119.9 . . ?
C06U C06W H06W 119.9 . . ?
N06V C06X C073 178.5(5) . . ?
C06M C06Z H06Z 119.8 . . ?
C06M C06Z C075 120.4(3) . . ?
C075 C06Z H06Z 119.8 . . ?
C064 C070 H070 120.1 . . ?
C06T C070 C064 119.8(4) . . ?
C06T C070 H070 120.1 . . ?
C06X C073 H07P 109.5 . . ?
C06X C073 H07Q 109.5 . . ?
C06X C073 H07R 109.5 . . ?
H07P C073 H07Q 109.5 . . ?
H07P C073 H07R 109.5 . . ?
H07Q C073 H07R 109.5 . . ?
C06Q C074 H07M 109.5 . . ?
C06Q C074 H07N 109.5 . . ?
C06Q C074 H07O 109.5 . . ?
H07M C074 H07N 109.5 . . ?
H07M C074 H07O 109.5 . . ?
H07N C074 H07O 109.5 . . ?
C06B C075 H075 120.0 . . ?
C06Z C075 C06B 120.1(4) . . ?
C06Z C075 H075 120.0 . . ?
C06I C076 H07G 109.5 . . ?
C06I C076 H07H 109.5 . . ?
C06I C076 H07I 109.5 . . ?
H07G C076 H07H 109.5 . . ?
H07G C076 H07I 109.5 . . ?
H07H C076 H07I 109.5 . . ?
N071 C077 C079 177.0(6) . . ?
C06H C078 H07J 109.5 . . ?
C06H C078 H07K 109.5 . . ?
C06H C078 H07L 109.5 . . ?
H07J C078 H07K 109.5 . . ?
H07J C078 H07L 109.5 . . ?
H07K C078 H07L 109.5 . . ?
C077 C079 H07S 109.5 . . ?
C077 C079 H07T 109.5 . . ?
C077 C079 H07U 109.5 . . ?
H07S C079 H07T 109.5 . . ?
H07S C079 H07U 109.5 . . ?
H07T C079 H07U 109.5 . . ?
H07A C07B H07B 109.5 . . ?
H07A C07B H07C 109.5 . . ?
H07B C07B H07C 109.5 . . ?
C07E C07B H07A 109.5 . . ?
C07E C07B H07B 109.5 . . ?
C07E C07B H07C 109.5 . . ?
N07A C07E C07B 167.0(12) . . ?
N07B C07E C07C 157(3) . . ?
C07E C07C H07D 109.5 . . ?
C07E C07C H07E 109.5 . . ?
C07E C07C H07F 109.5 . . ?
H07D C07C H07E 109.5 . . ?
H07D C07C H07F 109.5 . . ?
H07E C07C H07F 109.5 . . ?

loop_
_geom_bond_atom_site_label_1
_geom_bond_atom_site_label_2
_geom_bond_distance
_geom_bond_site_symmetry_2
_geom_bond_publ_flag
P001 F00C 1.607(2) . ?
P001 F00X 1.590(2) . ?
P001 F011 1.570(2) . ?
P001 F02I 1.570(3) . ?
P001 F05E 1.569(2) . ?
P001 F05Z 1.568(3) . ?
P002 F009 1.5839(19) . ?
P002 F00D 1.583(2) . ?
P002 F00G 1.6017(19) . ?
P002 F00O 1.5834(18) . ?
P002 F00T 1.605(2) . ?
P002 F00W 1.600(2) . ?
P003 F00H 1.601(2) . ?
P003 F00I 1.590(2) . ?
P003 F00L 1.602(2) . ?
P003 F00Y 1.593(2) . ?
P003 F020 1.587(2) . ?
P003 F03B 1.589(2) . ?
P004 F00B 1.604(2) . ?
P004 F00V 1.580(2) . ?
P004 F028 1.586(2) . ?
P004 F035 1.592(3) . ?
P004 F05M 1.566(3) . ?
P004 F06D 1.552(3) . ?
P005 F015 1.595(2) . ?
P005 F01P 1.581(2) . ?
P005 F03V 1.563(2) . ?
P005 F04A 1.561(2) . ?
P005 F056 1.582(3) . ?
P005 F063 1.536(3) . ?
P006 F01R 1.578(2) . ?
P006 F025 1.590(2) . ?
P006 F02R 1.561(2) . ?
P006 F041 1.569(2) . ?
P006 F050 1.586(3) . ?
P006 F061 1.544(3) . ?
P007 F00F 1.588(2) . ?
P007 F00N 1.600(2) . ?
P007 F014 1.599(2) . ?
P007 F01B 1.599(3) . ?
P007 F02N 1.583(3) . ?
P007 F04M 1.590(2) . ?
P008 F00A 1.592(9) . ?
P008 F00K 1.585(7) . ?
P008 F00M 1.589(10) . ?
P008 F00R 1.585(9) . ?
P008 F01U 1.666(7) . ?
P008 F03D 1.563(8) . ?
P008 F0AA 1.564(11) . ?
P008 F1AA 1.577(9) . ?
P008 F2AA 1.597(11) . ?
P008 F00S 1.642(8) . ?
P008 F01V 1.565(9) . ?
P008 F03E 1.651(9) . ?
N00E C03M 1.340(3) . ?
N00E C044 1.351(3) . ?
N00E C046 1.498(3) . ?
N00J C04B 1.341(4) . ?
N00J C04H 1.349(3) . ?
N00J C04O 1.497(3) . ?
N00P C04R 1.339(4) . ?
N00P C068 1.499(3) . ?
N00P C06A 1.335(4) . ?
N00Q C05B 1.340(4) . ?
N00Q C065 1.505(3) . ?
N00Q C069 1.332(4) . ?
N00S C03F 1.342(3) . ?
N00S C04W 1.345(4) . ?
N00S C05F 1.496(3) . ?
N00U C04D 1.346(3) . ?
N00U C05D 1.347(4) . ?
N00U C05S 1.491(3) . ?
C00Z C01D 1.392(3) . ?
C00Z C01I 1.493(3) . ?
C00Z C022 1.399(3) . ?
C010 C01G 1.394(3) . ?
C010 C01H 1.498(3) . ?
C010 C02F 1.397(3) . ?
C012 C019 1.393(3) . ?
C012 C01Q 1.493(3) . ?
C012 C02H 1.401(3) . ?
C013 C018 1.496(3) . ?
C013 C01C 1.394(3) . ?
C013 C024 1.403(3) . ?
C016 C01Q 1.493(3) . ?
C016 C02P 1.400(3) . ?
C016 C032 1.393(3) . ?
C017 C018 1.485(3) . ?
C017 C02Z 1.396(3) . ?
C017 C034 1.393(3) . ?
C018 C01M 1.341(3) . ?
C019 H019 0.9500 . ?
C019 C01W 1.387(3) . ?
C01A C01I 1.492(3) . ?
C01A C01T 1.401(3) . ?
C01A C02V 1.391(3) . ?
C01C H01C 0.9500 . ?
C01C C027 1.383(3) . ?
C01D H01D 0.9500 . ?
C01D C01V 1.389(3) . ?
C01E H01E 0.9500 . ?
C01E C02D 1.400(3) . ?
C01E C02H 1.384(3) . ?
C01F H01F 0.9500 . ?
C01F C023 1.400(3) . ?
C01F C024 1.385(3) . ?
C01G H01G 0.9500 . ?
C01G C026 1.386(3) . ?
C01H C01K 1.348(3) . ?
C01H C01O 1.487(3) . ?
C01I C029 1.348(3) . ?
C01J C01L 1.402(3) . ?
C01J C01V 1.405(3) . ?
C01J C01Z 1.478(3) . ?
C01K C02C 1.493(3) . ?
C01K C038 1.498(3) . ?
C01L H01L 0.9500 . ?
C01L C022 1.385(3) . ?
C01M C01X 1.495(3) . ?
C01M C03R 1.500(3) . ?
C01N C01Q 1.339(3) . ?
C01N C02B 1.496(3) . ?
C01N C02Q 1.499(3) . ?
C01O C02J 1.399(3) . ?
C01O C02L 1.396(3) . ?
C01S C029 1.495(3) . ?
C01S C03G 1.388(4) . ?
C01S C03Q 1.393(4) . ?
C01T H01T 0.9500 . ?
C01T C02W 1.379(3) . ?
C01V H01V 0.9500 . ?
C01W H01W 0.9500 . ?
C01W C02D 1.402(3) . ?
C01X C03I 1.391(3) . ?
C01X C03N 1.390(4) . ?
N01Y C04P 1.353(4) . ?
N01Y C05Y 1.352(4) . ?
N01Y C06C 1.497(3) . ?
C01Z C02M 1.401(3) . ?
C01Z C03E 1.410(3) . ?
C021 C026 1.400(3) . ?
C021 C02A 1.401(3) . ?
C021 C02X 1.477(3) . ?
C022 H022 0.9500 . ?
C023 C027 1.401(3) . ?
C023 C033 1.470(3) 3_667 ?
C024 H024 0.9500 . ?
C026 H026 0.9500 . ?
C027 H027 0.9500 . ?
C029 C03Y 1.500(3) . ?
C02A H02A 0.9500 . ?
C02A C02F 1.384(3) . ?
C02B C02O 1.387(4) . ?
C02B C042 1.390(3) . ?
C02C C03C 1.394(3) . ?
C02C C03K 1.395(4) . ?
C02D C02K 1.476(3) . ?
N02E C054 1.345(4) . ?
N02E C05X 1.348(4) . ?
N02E C06K 1.503(3) . ?
C02F H02F 0.9500 . ?
C02G C02W 1.397(3) . ?
C02G C030 1.465(3) . ?
C02G C036 1.405(3) . ?
C02H H02H 0.9500 . ?
C02J H02J 0.9500 . ?
C02J C031 1.378(3) . ?
C02K C02U 1.402(3) . ?
C02K C03Z 1.408(3) . ?
C02L H02L 0.9500 . ?
C02L C039 1.378(3) . ?
C02M H02M 0.9500 . ?
C02M C03F 1.379(3) . ?
C02O H02O 0.9500 . ?
C02O C04I 1.384(4) . ?
C02P H02P 0.9500 . ?
C02P C03W 1.388(3) . ?
C02Q C058 1.385(4) . ?
C02Q C064 1.380(4) . ?
C02S C031 1.393(3) . ?
C02S C039 1.408(3) . ?
C02S C03A 1.468(3) . ?
C02T C03O 1.402(4) . ?
C02T C03W 1.399(4) . ?
C02T C04F 1.469(3) . ?
C02U H02U 0.9500 . ?
C02U C04D 1.377(3) . ?
C02V H02V 0.9500 . ?
C02V C036 1.379(3) . ?
C02W H02W 0.9500 . ?
C02X C03X 1.402(4) . ?
C02X C04E 1.412(3) . ?
C02Y C03H 1.360(4) . ?
C02Y C04O 1.509(3) . ?
C02Y C04T 1.395(4) . ?
C02Z H02Z 0.9500 . ?
C02Z C043 1.393(3) . ?
C030 C048 1.403(3) . ?
C030 C04L 1.403(4) . ?
C031 H031 0.9500 . ?
C032 H032 0.9500 . ?
C032 C03O 1.380(3) . ?
C033 C049 1.404(4) . ?
C033 C04Y 1.413(3) . ?
C034 H034 0.9500 . ?
C034 C03S 1.378(3) . ?
C036 H036 0.9500 . ?
C037 H037 0.9500 . ?
C037 C03J 1.367(4) . ?
C037 C059 1.403(4) . ?
C038 C04U 1.390(4) . ?
C038 C05K 1.396(4) . ?
C039 H039 0.9500 . ?
C03A C04K 1.408(4) . ?
C03A C04V 1.391(4) . ?
C03C H03C 0.9500 . ?
C03C C040 1.398(4) . ?
C03E H03E 0.9500 . ?
C03E C04W 1.366(4) . ?
C03F H03F 0.9500 . ?
C03G H03G 0.9500 . ?
C03G C052 1.382(4) . ?
C03H H03H 0.9500 . ?
C03H C057 1.397(4) . ?
C03I H03I 0.9500 . ?
C03I C04J 1.391(4) . ?
C03J C045 1.400(4) . ?
C03J C046 1.505(3) 3_666 ?
C03K H03K 0.9500 . ?
C03K C04X 1.383(4) . ?
C03L C03S 1.399(4) . ?
C03L C03U 1.468(3) . ?
C03L C043 1.398(4) . ?
C03M H03M 0.9500 . ?
C03M C048 1.370(4) . ?
C03N H03N 0.9500 . ?
C03N C05O 1.384(4) . ?
C03O H03O 0.9500 . ?
C03P H03P 0.9500 . ?
C03P C03T 1.388(4) . ?
C03P C045 1.375(4) . ?
C03Q H03Q 0.9500 . ?
C03Q C051 1.390(4) . ?
C03R C05T 1.387(4) . ?
C03R C06B 1.390(4) . ?
C03S H03S 0.9500 . ?
C03T C059 1.379(4) . ?
C03T C05F 1.513(4) . ?
C03U C05H 1.394(4) . ?
C03U C062 1.406(4) . ?
C03W H03W 0.9500 . ?
C03X H03X 0.9500 . ?
C03X C054 1.379(4) . ?
C03Y C05J 1.385(4) . ?
C03Y C05U 1.389(4) . ?
C03Z H03Z 0.9500 . ?
C03Z C05D 1.365(4) . ?
C040 H040 0.9500 . ?
C040 C05A 1.377(5) . ?
C042 H042 0.9500 . ?
C042 C055 1.392(4) . ?
C043 H043 0.9500 . ?
C044 H044 0.9500 . ?
C044 C04L 1.358(3) . ?
C045 H045 0.9500 . ?
C046 H04G 0.9900 . ?
C046 H04J 0.9900 . ?
C047 C04N 1.372(4) . ?
C047 C05R 1.395(4) . ?
C047 C065 1.514(4) . ?
C048 H048 0.9500 . ?
C049 H049 0.9500 . ?
C049 C04P 1.374(4) . ?
C04B H04B 0.9500 . ?
C04B C04K 1.368(4) . ?
C04C H04C 0.9500 . ?
C04C C04G 1.382(4) . ?
C04C C04T 1.381(4) . ?
C04D H04D 0.9500 . ?
C04E H04E 0.9500 . ?
C04E C05X 1.369(4) . ?
C04F C05P 1.397(4) . ?
C04F C067 1.404(4) . ?
C04G C057 1.383(4) . ?
C04G C05S 1.510(4) . ?
C04H H04H 0.9500 . ?
C04H C04V 1.363(4) . ?
C04I H04I 0.9500 . ?
C04I C05W 1.374(5) . ?
C04J H04M 0.9500 . ?
C04J C05Q 1.379(5) . ?
C04K H04K 0.9500 . ?
C04L H04L 0.9500 . ?
C04N H04N 0.9500 . ?
C04N C04Q 1.389(4) . ?
C04O H04A 0.9900 . ?
C04O H04F 0.9900 . ?
C04P H04P 0.9500 . ?
C04Q H04Q 0.9500 . ?
C04Q C053 1.390(4) . ?
C04R H04R 0.9500 . ?
C04R C05P 1.377(4) . ?
C04S C04Z 1.367(4) . ?
C04S C05G 1.403(4) . ?
C04S C068 1.515(4) . ?
C04T H04T 0.9500 . ?
C04U H04U 0.9500 . ?
C04U C06N 1.402(5) . ?
C04V H04V 0.9500 . ?
C04W H04W 0.9500 . ?
C04X H04X 0.9500 . ?
C04X C05A 1.380(5) . ?
C04Y H04Y 0.9500 . ?
C04Y C05Y 1.367(4) . ?
C04Z H04Z 0.9500 . ?
C04Z C05C 1.390(4) . ?
C051 H051 0.9500 . ?
C051 C05V 1.379(5) . ?
C052 H052 0.9500 . ?
C052 C05V 1.378(5) . ?
C053 C05I 1.371(5) . ?
C053 C06C 1.507(4) . ?
C054 H054 0.9500 . ?
C055 H055 0.9500 . ?
C055 C05W 1.377(5) . ?
C057 H057 0.9500 . ?
C058 H058 0.9500 . ?
C058 C06G 1.397(5) . ?
C059 H059 0.9500 . ?
C05A H05A 0.9500 . ?
C05B H05I 0.9500 . ?
C05B C05H 1.377(4) . ?
C05C H05C 0.9500 . ?
C05C C05N 1.389(4) . ?
C05D H05D 0.9500 . ?
C05F H05F 0.9900 . ?
C05F H05H 0.9900 . ?
C05G H05G 0.9500 . ?
C05G C05L 1.379(4) . ?
C05H H05M 0.9500 . ?
C05I H05N 0.9500 . ?
C05I C05R 1.376(4) . ?
C05J H05J 0.9500 . ?
C05J C06L 1.411(5) . ?
C05K H05K 0.9500 . ?
C05K C06R 1.394(4) . ?
C05L H05L 0.9500 . ?
C05L C05N 1.376(5) . ?
C05N C06K 1.504(4) . ?
C05O H05O 0.9500 . ?
C05O C05Q 1.378(5) . ?
C05P H05P 0.9500 . ?
C05Q H05Q 0.9500 . ?
C05R H05R 0.9500 . ?
C05S H05B 0.9900 . ?
C05S H05E 0.9900 . ?
C05T H05T 0.9500 . ?
C05T C06M 1.397(5) . ?
C05U H05U 0.9500 . ?
C05U C06U 1.386(4) . ?
C05V H05V 0.9500 . ?
C05W H05W 0.9500 . ?
C05X H05X 0.9500 . ?
C05Y H05Y 0.9500 . ?
N060 C06I 1.123(5) . ?
C062 H062 0.9500 . ?
C062 C069 1.355(4) . ?
C064 H064 0.9500 . ?
C064 C070 1.397(5) . ?
C065 H06F 0.9900 . ?
C065 H06H 0.9900 . ?
N066 C06H 1.121(5) . ?
C067 H067 0.9500 . ?
C067 C06A 1.356(4) . ?
C068 H06A 0.9900 . ?
C068 H06B 0.9900 . ?
C069 H069 0.9500 . ?
C06A H06C 0.9500 . ?
C06B H06I 0.9500 . ?
C06B C075 1.404(5) . ?
C06C H06J 0.9900 . ?
C06C H06K 0.9900 . ?
N06E C06Q 1.138(5) . ?
C06G H06G 0.9500 . ?
C06G C06T 1.354(7) . ?
C06H C078 1.444(6) . ?
C06I C076 1.443(6) . ?
C06K H06D 0.9900 . ?
C06K H06E 0.9900 . ?
C06L H06L 0.9500 . ?
C06L C06W 1.351(6) . ?
C06M H06M 0.9500 . ?
C06M C06Z 1.348(7) . ?
C06N H06N 0.9500 . ?
C06N C06S 1.362(6) . ?
C06Q C074 1.471(6) . ?
C06R H06R 0.9500 . ?
C06R C06S 1.381(6) . ?
C06S H06S 0.9500 . ?
C06T H06T 0.9500 . ?
C06T C070 1.384(7) . ?
C06U H06U 0.9500 . ?
C06U C06W 1.397(6) . ?
N06V C06X 1.109(5) . ?
C06W H06W 0.9500 . ?
C06X C073 1.419(6) . ?
C06Z H06Z 0.9500 . ?
C06Z C075 1.387(7) . ?
C070 H070 0.9500 . ?
N071 C077 1.126(6) . ?
C073 H07P 0.9800 . ?
C073 H07Q 0.9800 . ?
C073 H07R 0.9800 . ?
C074 H07M 0.9800 . ?
C074 H07N 0.9800 . ?
C074 H07O 0.9800 . ?
C075 H075 0.9500 . ?
C076 H07G 0.9800 . ?
C076 H07H 0.9800 . ?
C076 H07I 0.9800 . ?
C077 C079 1.454(7) . ?
C078 H07J 0.9800 . ?
C078 H07K 0.9800 . ?
C078 H07L 0.9800 . ?
C079 H07S 0.9800 . ?
C079 H07T 0.9800 . ?
C079 H07U 0.9800 . ?
N07A C07E 1.239(10) . ?
C07B H07A 0.9800 . ?
C07B H07B 0.9800 . ?
C07B H07C 0.9800 . ?
C07B C07E 1.518(9) . ?
C07E N07B 1.188(13) . ?
C07E C07C 1.550(12) . ?
C07C H07D 0.9800 . ?
C07C H07E 0.9800 . ?
C07C H07F 0.9800 . ?

loop_
_smtbx_masks_void_nr
_smtbx_masks_void_average_x
_smtbx_masks_void_average_y
_smtbx_masks_void_average_z
_smtbx_masks_void_volume
_smtbx_masks_void_count_electrons
_smtbx_masks_void_content
1 0.253 0.626 0.750 366.6 86.7 4(CH3CN)
2 0.253 0.874 0.250 366.6 86.7 4(CH3CN)
3 0.359 0.027 0.645 12.2 0.0 ?
4 0.359 0.473 0.145 12.2 0.0 ?
5 0.747 0.126 0.750 366.6 86.7 4(CH3CN)
6 0.747 0.374 0.250 366.6 86.7 4(CH3CN)
7 0.641 -0.027 0.355 12.2 0.0 ?
8 0.641 0.527 0.855 12.2 0.0 ?
